data_4516794
loop_
_publ_author_name
'Yuan, Shuai'
'Qin, Jun-Sheng'
'Xu, Hai-Qun'
'Su, Jie'
'Rossi, Daniel'
'Chen, Yuanping'
'Zhang, Liangliang'
'Lollar, Christina'
'Wang, Qi'
'Jiang, Hai-Long'
'Son, Dong Hee'
'Xu, Hongyi'
'Huang, Zhehao'
'Zou, Xiaodong'
'Zhou, Hong-Cai'

_publ_section_title
;
 [Ti<sub>8</sub>Zr<sub>2</sub>O<sub>12</sub>(COO)<sub>16</sub>] Cluster:
 An Ideal Inorganic Building Unit for Photoactive Metal-Organic
 Frameworks.
;
_journal_issue 1
_journal_name_full 'ACS central science'
_journal_page_first 105
_journal_page_last 111
_journal_paper_doi 10.1021/acscentsci.7b00497
_journal_volume 4
_journal_year 2018
_chemical_formula_moiety 'C176 H208 O44 Ti8 Zr2'
_chemical_formula_sum 'C176 H208 O44 Ti8 Zr2'
_chemical_formula_weight 3593.05
_space_group_crystal_system monoclinic
_space_group_IT_number 4
_space_group_name_Hall 'P 2yb'
_space_group_name_H-M_alt 'P 1 21 1'
_atom_sites_solution_hydrogens geom
_atom_sites_solution_primary dual
_audit_creation_date 2017-08-16
_audit_creation_method
;
Olex2 1.2
(compiled 2017.08.10 svn.r3458 for OlexSys, GUI svn.r5375)
;
_cell_angle_alpha 90
_cell_angle_beta 108.901(12)
_cell_angle_gamma 90
_cell_formula_units_Z 2
_cell_length_a 15.818(12)
_cell_length_b 35.48(3)
_cell_length_c 18.356(14)
_cell_measurement_reflns_used 795
_cell_measurement_temperature 100
_cell_measurement_theta_max 15.0316
_cell_measurement_theta_min 2.2715
_cell_volume 9746(13)
_computing_molecular_graphics 'Olex2 (Dolomanov et al., 2009)'
_computing_publication_material 'Olex2 (Dolomanov et al., 2009)'
_computing_structure_refinement 'XL (Sheldrick, 2008)'
_computing_structure_solution 'ShelXT (Sheldrick, 2015)'
_diffrn_ambient_temperature 100
_diffrn_measured_fraction_theta_full 0.992
_diffrn_measured_fraction_theta_max 0.992
_diffrn_measurement_device_type 'Bruker APEX-II CCD'
_diffrn_measurement_method '\f and \w scans'
_diffrn_radiation_type MoK\a
_diffrn_radiation_wavelength 0.71073
_diffrn_reflns_av_R_equivalents 0.3746
_diffrn_reflns_av_unetI/netI 0.4927
_diffrn_reflns_Laue_measured_fraction_full 0.992
_diffrn_reflns_Laue_measured_fraction_max 0.992
_diffrn_reflns_limit_h_max 17
_diffrn_reflns_limit_h_min -17
_diffrn_reflns_limit_k_max 39
_diffrn_reflns_limit_k_min -39
_diffrn_reflns_limit_l_max 20
_diffrn_reflns_limit_l_min -20
_diffrn_reflns_number 82153
_diffrn_reflns_point_group_measured_fraction_full 0.988
_diffrn_reflns_point_group_measured_fraction_max 0.988
_diffrn_reflns_theta_full 23.428
_diffrn_reflns_theta_max 23.428
_diffrn_reflns_theta_min 1.588
_exptl_absorpt_coefficient_mu 0.480
_exptl_crystal_colour colourless
_exptl_crystal_colour_primary colourless
_exptl_crystal_density_diffrn 1.225
_exptl_crystal_description block
_exptl_crystal_F_000 3744
_exptl_crystal_size_max 0.1
_exptl_crystal_size_mid 0.09
_exptl_crystal_size_min 0.08
_refine_diff_density_max 2.627
_refine_diff_density_min -1.019
_refine_diff_density_rms 0.169
_refine_ls_abs_structure_details
;
 Flack x determined using 1921 quotients [(I+)-(I-)]/[(I+)+(I-)]
 (Parsons, Flack and Wagner, Acta Cryst. B69 (2013) 249-259).
;
_refine_ls_abs_structure_Flack 0.48(7)
_refine_ls_extinction_method none
_refine_ls_goodness_of_fit_ref 0.968
_refine_ls_hydrogen_treatment constr
_refine_ls_matrix_type full
_refine_ls_number_parameters 1297
_refine_ls_number_reflns 28257
_refine_ls_number_restraints 1523
_refine_ls_restrained_S_all 0.948
_refine_ls_R_factor_all 0.3539
_refine_ls_R_factor_gt 0.1501
_refine_ls_shift/su_max 0.012
_refine_ls_shift/su_mean 0.001
_refine_ls_structure_factor_coef Fsqd
_refine_ls_weighting_details 'w=1/[\s^2^(Fo^2^)+(0.2000P)^2^] where P=(Fo^2^+2Fc^2^)/3'
_refine_ls_weighting_scheme calc
_refine_ls_wR_factor_gt 0.3350
_refine_ls_wR_factor_ref 0.4523
_reflns_Friedel_coverage 0.955
_reflns_Friedel_fraction_full 0.984
_reflns_Friedel_fraction_max 0.984
_reflns_number_gt 7874
_reflns_number_total 28257
_reflns_threshold_expression 'I > 2\s(I)'
_cod_data_source_file oc7b00497_si_002.cif
_cod_data_source_block '[Ti8Zr2O12(PTBB)16]'
_cod_original_cell_volume 9745(13)
_cod_database_code 4516794
_shelx_shelxl_version_number 2014/7
_shelx_space_group_comment
;
The symmetry employed for this shelxl refinement is uniquely defined
by the following loop, which should always be used as a source of
symmetry information in preference to the above space-group names.
They are only intended as comments.
;
_shelx_estimated_absorpt_t_max 0.963
_shelx_estimated_absorpt_t_min 0.954
_olex2_refinement_description
;
1. Fixed Uiso
 At 1.2 times of:
  All C(H) groups
 At 1.5 times of:
  All C(H,H,H) groups
2. Restrained distances
 C60-C59 = C18-C69
 2.2 with sigma of 0.005
 C1-C63 = C84-C65 = C4-C19 = C75-C57
 1.5 with sigma of 0.005
 C7-O1
 1.25 with sigma of 0.005
 C59-C75 = C107-C43 = C18-C19
 1.4 with sigma of 0.005
 C88-C40 = C49-C42 = C156-C78 = C156-C51 = C3-C95
 1.4 with sigma of 0.005
 C93-C81 = C89-C97 = C59-C178 = C63-C3 = C63-C32
 1.4 with sigma of 0.005
 C19-O22 \\sim C19-O31
 with sigma of 0.02
 C99-C100 \\sim C99-C101 \\sim C100-C101
 with sigma of 0.04
 C103-C104 \\sim C103-C105 \\sim C103-C106 \\sim C103-C102
 with sigma of 0.02
 C104-C105 \\sim C104-C106 \\sim C105-C106
 with sigma of 0.04
 C102-C104 \\sim C102-C105 \\sim C102-C106
 with sigma of 0.04
 C113-C114 \\sim C113-C115 \\sim C113-C116 \\sim C113-C112
 with sigma of 0.02
 C114-C115 \\sim C114-C116 \\sim C115-C116
 with sigma of 0.04
 C112-C114 \\sim C112-C115 \\sim C112-C116
 with sigma of 0.04
 C118-C119 \\sim C118-C120 \\sim C118-C121 \\sim C118-C117
 with sigma of 0.02
 C119-C120 \\sim C119-C121 \\sim C120-C121
 with sigma of 0.04
 C117-C119 \\sim C117-C120 \\sim C117-C121
 with sigma of 0.04
 C123-C124 \\sim C123-C125 \\sim C123-C126 \\sim C123-C122
 with sigma of 0.02
 C124-C125 \\sim C124-C126 \\sim C125-C126
 with sigma of 0.04
 C122-C124 \\sim C122-C125 \\sim C122-C126
 with sigma of 0.04
 C128-C129 \\sim C128-C130 \\sim C128-C131 \\sim C128-C127
 with sigma of 0.02
 C129-C130 \\sim C129-C131 \\sim C130-C131
 with sigma of 0.04
 C127-C129 \\sim C127-C130 \\sim C127-C131
 with sigma of 0.04
 C133-C134 \\sim C133-C135 \\sim C133-C136 \\sim C133-C132
 with sigma of 0.02
 C134-C135 \\sim C134-C136 \\sim C135-C136
 with sigma of 0.04
 C132-C134 \\sim C132-C135 \\sim C132-C136
 with sigma of 0.04
 C138-C139 \\sim C138-C140 \\sim C138-C141 \\sim C138-C137
 with sigma of 0.02
 C139-C140 \\sim C139-C141 \\sim C140-C141
 with sigma of 0.04
 C137-C139 \\sim C137-C140 \\sim C137-C141
 with sigma of 0.04
 C143-C144 \\sim C143-C145 \\sim C143-C146 \\sim C143-C142
 with sigma of 0.02
 C144-C145 \\sim C144-C146 \\sim C145-C146
 with sigma of 0.04
 C142-C144 \\sim C142-C145 \\sim C142-C146
 with sigma of 0.04
 C148-C149 \\sim C148-C150 \\sim C148-C151 \\sim C148-C147
 with sigma of 0.02
 C149-C150 \\sim C149-C151 \\sim C150-C151
 with sigma of 0.04
 C147-C149 \\sim C147-C150 \\sim C147-C151
 with sigma of 0.04
 C153-C154 \\sim C153-C155 \\sim C153-C156 \\sim C153-C152
 with sigma of 0.02
 C154-C155 \\sim C154-C156 \\sim C155-C156
 with sigma of 0.04
 C152-C154 \\sim C152-C155 \\sim C152-C156
 with sigma of 0.04
 C158-C159 \\sim C158-C160 \\sim C158-C161 \\sim C158-C157
 with sigma of 0.02
 C159-C160 \\sim C159-C161 \\sim C160-C161
 with sigma of 0.04
 C157-C159 \\sim C157-C160 \\sim C157-C161
 with sigma of 0.04
 C163-C164 \\sim C163-C165 \\sim C163-C166 \\sim C163-C162
 with sigma of 0.02
 C164-C165 \\sim C164-C166 \\sim C165-C166
 with sigma of 0.04
 C162-C164 \\sim C162-C165 \\sim C162-C166
 with sigma of 0.04
 C168-C169 \\sim C168-C170 \\sim C168-C171 \\sim C168-C167
 with sigma of 0.02
 C169-C170 \\sim C169-C171 \\sim C170-C171
 with sigma of 0.04
 C167-C169 \\sim C167-C170 \\sim C167-C171
 with sigma of 0.04
 C173-C174 \\sim C173-C175 \\sim C173-C176 \\sim C173-C172
 with sigma of 0.02
 C174-C175 \\sim C174-C176 \\sim C175-C176
 with sigma of 0.04
 C172-C174 \\sim C172-C175 \\sim C172-C176
 with sigma of 0.04
 C108-C109 \\sim C108-C110 \\sim C108-C111 \\sim C108-C107
 with sigma of 0.02
 C109-C110 \\sim C109-C111 \\sim C110-C111
 with sigma of 0.04
 C107-C109 \\sim C107-C110 \\sim C107-C111
 with sigma of 0.04
 C5-O14 \\sim C5-O42
 with sigma of 0.02
 C98-C99 \\sim C98-C100 \\sim C98-C101 \\sim C98-C97
 with sigma of 0.02
 C97-C99 \\sim C97-C100 \\sim C97-C101
 with sigma of 0.04
 C41-C151 \\sim C151-C12 \\sim C52-C12 \\sim C41-C39 \\sim C44-C39 \\sim C52-C44
 with sigma of 0.02
3. Restrained planarity
 C102, C64, C29, C40, C88, C85
 with sigma of 0.1
 C145, C95, C3, C63, C32, C82, C143, C1
 with sigma of 0.1
 C9, C48, C68, C71, C56, C132, C20, C133
 with sigma of 0.1
 C7, C6, C46, C91, C174, C93, C81, C173
 with sigma of 0.1
 C47, C177, C89, C97, C21, C87
 with sigma of 0.1
4. Uiso/Uaniso restraints and constraints
C102 \\sim C103 \\sim C104 \\sim C105 \\sim C106: within 2A with sigma of 0.04
and sigma for terminal atoms of 0.08
C112 \\sim C113 \\sim C114 \\sim C115 \\sim C116: within 2A with sigma of 0.04
and sigma for terminal atoms of 0.08
C117 \\sim C118 \\sim C119 \\sim C120 \\sim C121: within 2A with sigma of 0.04
and sigma for terminal atoms of 0.08
C122 \\sim C123 \\sim C124 \\sim C125 \\sim C126: within 2A with sigma of 0.04
and sigma for terminal atoms of 0.08
C127 \\sim C128 \\sim C129 \\sim C130 \\sim C131: within 2A with sigma of 0.04
and sigma for terminal atoms of 0.08
C132 \\sim C133 \\sim C134 \\sim C135 \\sim C136: within 2A with sigma of 0.04
and sigma for terminal atoms of 0.08
C137 \\sim C138 \\sim C139 \\sim C140 \\sim C141: within 2A with sigma of 0.04
and sigma for terminal atoms of 0.08
C142 \\sim C143 \\sim C144 \\sim C145 \\sim C146: within 2A with sigma of 0.04
and sigma for terminal atoms of 0.08
C147 \\sim C148 \\sim C149 \\sim C150 \\sim C151: within 2A with sigma of 0.04
and sigma for terminal atoms of 0.08
C152 \\sim C153 \\sim C154 \\sim C155 \\sim C156: within 2A with sigma of 0.04
and sigma for terminal atoms of 0.08
C157 \\sim C158 \\sim C159 \\sim C160 \\sim C161: within 2A with sigma of 0.04
and sigma for terminal atoms of 0.08
C162 \\sim C163 \\sim C164 \\sim C165 \\sim C166: within 2A with sigma of 0.04
and sigma for terminal atoms of 0.08
C167 \\sim C168 \\sim C169 \\sim C170 \\sim C171: within 2A with sigma of 0.04
and sigma for terminal atoms of 0.08
C172 \\sim C173 \\sim C174 \\sim C175 \\sim C176: within 2A with sigma of 0.04
and sigma for terminal atoms of 0.08
C107 \\sim C108 \\sim C109 \\sim C110 \\sim C111: within 2A with sigma of 0.04
and sigma for terminal atoms of 0.08
C97 \\sim C98 \\sim C99 \\sim C100 \\sim C101: within 2A with sigma of 0.04 and
sigma for terminal atoms of 0.08
Uanis(C30) \\sim Ueq: with sigma of 0.001 and sigma for terminal atoms of 0.002
Uanis(C84) \\sim Ueq: with sigma of 0.001 and sigma for terminal atoms of 0.002
Uanis(O1) \\sim Ueq, Uanis(O2) \\sim Ueq, Uanis(O3) \\sim Ueq, Uanis(O4) \\sim
Ueq, Uanis(O5) \\sim Ueq, Uanis(O6) \\sim Ueq, Uanis(O7) \\sim Ueq, Uanis(O8)
\\sim Ueq, Uanis(O9) \\sim Ueq, Uanis(O10) \\sim Ueq, Uanis(O11) \\sim Ueq,
Uanis(O12) \\sim Ueq, Uanis(O13) \\sim Ueq, Uanis(O14) \\sim Ueq, Uanis(O15)
\\sim Ueq, Uanis(O16) \\sim Ueq, Uanis(O17) \\sim Ueq, Uanis(O18) \\sim Ueq,
Uanis(O19) \\sim Ueq, Uanis(O20) \\sim Ueq, Uanis(O21) \\sim Ueq, Uanis(O22)
\\sim Ueq, Uanis(O23) \\sim Ueq, Uanis(O24) \\sim Ueq, Uanis(O25) \\sim Ueq,
Uanis(O26) \\sim Ueq, Uanis(O27) \\sim Ueq, Uanis(O28) \\sim Ueq, Uanis(O29)
\\sim Ueq, Uanis(O30) \\sim Ueq, Uanis(O31) \\sim Ueq, Uanis(O32) \\sim Ueq,
Uanis(O33) \\sim Ueq, Uanis(O34) \\sim Ueq, Uanis(O35) \\sim Ueq, Uanis(O36)
\\sim Ueq, Uanis(O37) \\sim Ueq, Uanis(O38) \\sim Ueq, Uanis(O39) \\sim Ueq,
Uanis(O40) \\sim Ueq, Uanis(O41) \\sim Ueq, Uanis(O42) \\sim Ueq, Uanis(O43)
\\sim Ueq, Uanis(O44) \\sim Ueq: with sigma of 0.001 and sigma for terminal
atoms of 0.002
Uanis(C4) \\sim Ueq, Uanis(C19) \\sim Ueq, Uanis(C69) \\sim Ueq, Uanis(C96)
\\sim Ueq, Uanis(C24) \\sim Ueq, Uanis(C18) \\sim Ueq, Uanis(C159) \\sim Ueq:
with sigma of 0.001 and sigma for terminal atoms of 0.002
Uanis(C57) \\sim Ueq, Uanis(C75) \\sim Ueq, Uanis(C59) \\sim Ueq, Uanis(C178)
\\sim Ueq, Uanis(C137) \\sim Ueq, Uanis(C79) \\sim Ueq, Uanis(C60) \\sim Ueq:
with sigma of 0.001 and sigma for terminal atoms of 0.002
Uanis(C38) \\sim Ueq: with sigma of 0.001 and sigma for terminal atoms of 0.002
Uanis(C15) \\sim Ueq, Uanis(C10) \\sim Ueq, Uanis(C122) \\sim Ueq, Uanis(C123)
\\sim Ueq, Uanis(C74) \\sim Ueq, Uanis(C151) \\sim Ueq, Uanis(C44) \\sim Ueq:
with sigma of 0.001 and sigma for terminal atoms of 0.002
Uanis(C130) = Uanis(C128) = Uanis(C127) = Uanis(C129) = Uanis(C131) =
Uanis(C70) = Uanis(C62) = Uanis(C23) = Uanis(C77) = Uanis(C86)
Uanis(C1) = Uanis(C63) = Uanis(C3) = Uanis(C95) = Uanis(C145) = Uanis(C82) =
Uanis(C32) = Uanis(C143) = Uanis(C146) = Uanis(C144) = Uanis(C142)
Uanis(C57) = Uanis(C75) = Uanis(C59) = Uanis(C178) = Uanis(C137) = Uanis(C79) =
Uanis(C60)
Uanis(C7) = Uanis(C6) = Uanis(C46) = Uanis(C91) = Uanis(C174) = Uanis(C93) =
Uanis(C81) = Uanis(C172) = Uanis(C176) = Uanis(C173) = Uanis(C175)
Uanis(C33) = Uanis(C61) = Uanis(C72) = Uanis(C27) = Uanis(C58) = Uanis(C92)
Uanis(C5) = Uanis(C25) = Uanis(C11) = Uanis(C36) = Uanis(C43) = Uanis(C16) =
Uanis(C107) = Uanis(C108) = Uanis(C109) = Uanis(C111) = Uanis(C110)
Uanis(C34) = Uanis(C22) = Uanis(C162) = Uanis(C31) = Uanis(C67) = Uanis(C2) =
Uanis(C37)
Uanis(C66) = Uanis(C40) = Uanis(C88) = Uanis(C29) = Uanis(C64) = Uanis(C102) =
Uanis(C85) = Uanis(C103) = Uanis(C106) = Uanis(C104) = Uanis(C105)
Uanis(C15) = Uanis(C10) = Uanis(C76) = Uanis(C54) = Uanis(C53) = Uanis(C122) =
Uanis(C45) = Uanis(C123) = Uanis(C125) = Uanis(C124) = Uanis(C126)
Uanis(C30) = Uanis(C47) = Uanis(C177) = Uanis(C89) = Uanis(C97) = Uanis(C21) =
Uanis(C87)
Uanis(C65) = Uanis(C50) = Uanis(C55) = Uanis(C117) = Uanis(C80) = Uanis(C73) =
Uanis(C118) = Uanis(C120) = Uanis(C121) = Uanis(C119)
Uanis(C24) = Uanis(C18) = Uanis(C19) = Uanis(C69) = Uanis(C96) = Uanis(C4)
Uanis(C49) = Uanis(C90) = Uanis(C78) = Uanis(C156) = Uanis(C51) = Uanis(C42) =
Uanis(C13)
Uanis(C17) = Uanis(C28) = Uanis(C26) = Uanis(C94) = Uanis(C169) = Uanis(C8) =
Uanis(C14)
Uanis(C9) = Uanis(C68) = Uanis(C48) = Uanis(C20) = Uanis(C132) = Uanis(C56) =
Uanis(C71) = Uanis(C133) = Uanis(C135) = Uanis(C134) = Uanis(C136)
Uanis(C74) = Uanis(C44) = Uanis(C39) = Uanis(C41) = Uanis(C151) = Uanis(C12) =
Uanis(C52)
Uanis(C30) = Uanis(C47) = Uanis(C87) = Uanis(C21) = Uanis(C97) = Uanis(C89) =
Uanis(C177) = Uanis(C100) = Uanis(C98) = Uanis(C101) = Uanis(C99)
Uanis(C84) = Uanis(C65) = Uanis(C50) = Uanis(C55) = Uanis(C73) = Uanis(C80) =
Uanis(C117) = Uanis(C118) = Uanis(C120) = Uanis(C121) = Uanis(C119)
5. Rigid body (RIGU) restrains
 C102, C103, C104, C105, C106
 with sigma for 1-2 distances of 0.004 and sigma for 1-3 distances of 0.004
 C112, C113, C114, C115, C116
 with sigma for 1-2 distances of 0.004 and sigma for 1-3 distances of 0.004
 C117, C118, C119, C120, C121
 with sigma for 1-2 distances of 0.004 and sigma for 1-3 distances of 0.004
 C122, C123, C124, C125, C126
 with sigma for 1-2 distances of 0.004 and sigma for 1-3 distances of 0.004
 C127, C128, C129, C130, C131
 with sigma for 1-2 distances of 0.004 and sigma for 1-3 distances of 0.004
 C132, C133, C134, C135, C136
 with sigma for 1-2 distances of 0.004 and sigma for 1-3 distances of 0.004
 C137, C138, C139, C140, C141
 with sigma for 1-2 distances of 0.004 and sigma for 1-3 distances of 0.004
 C142, C143, C144, C145, C146
 with sigma for 1-2 distances of 0.004 and sigma for 1-3 distances of 0.004
 C147, C148, C149, C150, C151
 with sigma for 1-2 distances of 0.004 and sigma for 1-3 distances of 0.004
 C152, C153, C154, C155, C156
 with sigma for 1-2 distances of 0.004 and sigma for 1-3 distances of 0.004
 C157, C158, C159, C160, C161
 with sigma for 1-2 distances of 0.004 and sigma for 1-3 distances of 0.004
 C162, C163, C164, C165, C166
 with sigma for 1-2 distances of 0.004 and sigma for 1-3 distances of 0.004
 C167, C168, C169, C170, C171
 with sigma for 1-2 distances of 0.004 and sigma for 1-3 distances of 0.004
 C172, C173, C174, C175, C176
 with sigma for 1-2 distances of 0.004 and sigma for 1-3 distances of 0.004
 C107, C108, C109, C110, C111
 with sigma for 1-2 distances of 0.004 and sigma for 1-3 distances of 0.004
 C97, C98, C99, C100, C101
 with sigma for 1-2 distances of 0.004 and sigma for 1-3 distances of 0.004
6.a Me refined with riding coordinates:
 C99(H99A,H99B,H99C), C100(H10A,H10B,H10C), C101(H10D,H10E,H10F), C104(H10G,
 H10H,H10I), C105(H10J,H10K,H10L), C106(H10M,H10N,H10O), C109(H10P,H10Q,H10R),
 C110(H11A,H11B,H11C), C111(H11D,H11E,H11F), C114(H11G,H11H,H11I), C115(H11J,
 H11K,H11L), C116(H11M,H11N,H11O), C119(H11P,H11Q,H11R), C120(H12A,H12B,H12C),
 C121(H12D,H12E,H12F), C124(H12G,H12H,H12I), C125(H12J,H12K,H12L), C126(H12M,
 H12N,H12O), C127(H12P,H12Q,H12R), C129(H12S,H12T,H12U), C130(H13A,H13B,H13C),
 C134(H13D,H13E,H13F), C135(H13G,H13H,H13I), C136(H13J,H13K,H13L), C139(H13M,
 H13N,H13O), C140(H14A,H14B,H14C), C141(H14D,H14E,H14F), C142(H14G,H14H,H14I),
 C144(H14J,H14K,H14L), C146(H14M,H14N,H14O), C147(H14P,H14Q,H14R), C149(H14S,
 H14T,H14U), C150(H15A,H15B,H15C), C152(H15D,H15E,H15F), C154(H15G,H15H,H15I),
 C155(H15J,H15K,H15L), C157(H15M,H15N,H15O), C160(H16A,H16B,H16C), C161(H16D,
 H16E,H16F), C164(H16G,H16H,H16I), C165(H16J,H16K,H16L), C166(H16M,H16N,H16O),
 C167(H16P,H16Q,H16R), C170(H17A,H17B,H17C), C171(H17D,H17E,H17F), C172(H17G,
 H17H,H17I), C175(H17J,H17K,H17L), C176(H17M,H17N,H17O)
6.b Aromatic/amide H refined with riding coordinates:
 C3(H3), C8(H8), C11(H11), C12(H12), C14(H14), C16(H16), C18(H18), C20(H20),
 C21(H21), C22(H22), C24(H24), C26(H26), C27(H27), C29(H29), C31(H31), C32(H32),
  C34(H34), C36(H36), C39(H39), C41(H41), C42(H42), C43(H43), C45(H45),
 C46(H46), C48(H48), C50(H50), C51(H51), C52(H52), C53(H53), C54(H54), C55(H55),
  C56(H56), C58(H58), C59(H59), C60(H60), C62(H62), C64(H64), C67(H67),
 C69(H69), C70(H70), C71(H71), C72(H72), C73(H73), C76(H76), C77(H77), C78(H78),
  C79(H79), C80(H80), C81(H81), C82(H82), C85(H85), C86(H86), C87(H87),
 C88(H88), C89(H89), C90(H90), C91(H91), C92(H92), C93(H93), C94(H94), C95(H95),
  C96(H96), C177(H177), C178(H178)
;
_olex2_submission_special_instructions 'No special instructions were received'

loop_
_space_group_symop_operation_xyz
'x, y, z'
'-x, y+1/2, -z'

loop_
_atom_site_label
_atom_site_type_symbol
_atom_site_fract_x
_atom_site_fract_y
_atom_site_fract_z
_atom_site_U_iso_or_equiv
_atom_site_adp_type
_atom_site_occupancy
_atom_site_site_symmetry_order
_atom_site_calc_flag
_atom_site_refinement_flags_posn
_atom_site_refinement_flags_adp
Zr01 Zr 0.3518(3) 0.59441(13) 0.3122(3) 0.0464(13) Uani 1 1 d . .
Zr02 Zr 0.5331(3) 0.40383(13) 0.3144(3) 0.0499(14) Uani 1 1 d . .
Ti9 Ti 0.3346(5) 0.4284(2) 0.3015(6) 0.052(3) Uani 1 1 d . .
Ti04 Ti 0.6347(5) 0.4822(2) 0.3273(5) 0.050(3) Uani 1 1 d . .
Ti05 Ti 0.4409(6) 0.5409(2) 0.4548(5) 0.054(3) Uani 1 1 d . .
Ti06 Ti 0.5252(5) 0.4532(2) 0.4585(5) 0.048(2) Uani 1 1 d . .
Ti07 Ti 0.3623(5) 0.5456(2) 0.1713(5) 0.047(2) Uani 1 1 d . .
Ti08 Ti 0.4465(5) 0.4582(2) 0.1736(5) 0.045(2) Uani 1 1 d . .
Ti0A Ti 0.5516(5) 0.5704(2) 0.3246(5) 0.046(2) Uani 1 1 d . .
O1 O 0.296(2) 0.6268(9) 0.2098(19) 0.065(9) Uani 1 1 d D U
O2 O 0.271(2) 0.4255(8) 0.3913(17) 0.062(9) Uani 1 1 d . U
O3 O 0.4831(17) 0.5743(7) 0.3907(15) 0.042(7) Uani 1 1 d . U
O4 O 0.5606(17) 0.5410(8) 0.5389(14) 0.043(7) Uani 1 1 d . U
O5 O 0.4181(13) 0.5019(5) 0.2113(12) 0.015(5) Uani 1 1 d . U
O6 O 0.5561(16) 0.5211(7) 0.3242(14) 0.036(7) Uani 1 1 d . U
O7 O 0.3317(16) 0.5468(7) 0.3805(14) 0.036(7) Uani 1 1 d . U
O8 O 0.731(2) 0.5110(9) 0.4186(17) 0.065(9) Uani 1 1 d . U
O9 O 0.4278(16) 0.6444(6) 0.3218(13) 0.026(6) Uani 1 1 d . U
O10 O 0.6021(18) 0.4470(8) 0.3996(15) 0.049(8) Uani 1 1 d . U
O11 O 0.3563(16) 0.6248(7) 0.4249(15) 0.031(6) Uani 1 1 d . U
O12 O 0.6788(17) 0.5137(8) 0.2562(15) 0.049(8) Uani 1 1 d . U
O13 O 0.671(2) 0.3972(8) 0.3245(17) 0.062(9) Uani 1 1 d . U
O14 O 0.2114(17) 0.4270(7) 0.2176(15) 0.044(7) Uani 1 1 d D U
O15 O 0.4441(19) 0.5762(8) 0.2511(16) 0.054(8) Uani 1 1 d . U
O16 O 0.4469(15) 0.4214(6) 0.3850(14) 0.030(6) Uani 1 1 d . U
C1 C 0.663(3) 0.5448(15) 0.221(3) 0.088(6) Uani 1 1 d D .
O17 O 0.2913(19) 0.5899(8) 0.1066(16) 0.057(8) Uani 1 1 d . U
O18 O 0.4103(18) 0.5848(8) 0.5130(16) 0.051(8) Uani 1 1 d . U
O19 O 0.6183(14) 0.5700(6) 0.2457(13) 0.021(6) Uani 1 1 d . U
O20 O 0.1403(16) 0.5510(7) 0.2968(14) 0.039(7) Uani 1 1 d . U
O21 O 0.5284(16) 0.3755(7) 0.2071(15) 0.032(7) Uani 1 1 d . U
O22 O 0.4527(18) 0.4507(8) 0.5304(14) 0.050(8) Uani 1 1 d D U
O23 O 0.574(2) 0.6312(8) 0.3385(17) 0.056(9) Uani 1 1 d . U
O24 O 0.3251(17) 0.4583(7) 0.0928(15) 0.044(7) Uani 1 1 d . U
O25 O 0.4663(16) 0.4138(7) 0.1103(14) 0.033(7) Uani 1 1 d . U
O26 O 0.4964(15) 0.4894(6) 0.1063(13) 0.026(6) Uani 1 1 d . U
O27 O 0.3158(18) 0.3702(8) 0.2968(15) 0.047(8) Uani 1 1 d . U
O28 O 0.7410(16) 0.4473(7) 0.3302(14) 0.035(7) Uani 1 1 d . U
O29 O 0.6146(19) 0.4807(8) 0.5343(16) 0.059(8) Uani 1 1 d . U
O30 O 0.2823(14) 0.5480(6) 0.2334(12) 0.021(6) Uani 1 1 d . U
O31 O 0.3958(18) 0.5099(8) 0.5290(15) 0.050(8) Uani 1 1 d D U
O32 O 0.589(2) 0.4049(9) 0.5211(17) 0.068(9) Uani 1 1 d . U
O33 O 0.6721(18) 0.5698(8) 0.4029(15) 0.045(7) Uani 1 1 d . U
O34 O 0.454(2) 0.3518(8) 0.3091(17) 0.062(9) Uani 1 1 d . U
O35 O 0.5587(15) 0.4512(7) 0.2476(13) 0.031(6) Uani 1 1 d . U
C2 C 0.172(3) 0.4416(12) 0.456(3) 0.065(6) Uani 1 1 d . .
O36 O 0.2053(17) 0.4852(8) 0.3772(15) 0.050(8) Uani 1 1 d . U
C3 C 0.687(3) 0.5863(10) 0.123(2) 0.088(6) Uani 1 1 d D .
H3 H 0.6339 0.5991 0.1220 0.106 Uiso 1 1 calc R .
O37 O 0.4080(15) 0.4233(6) 0.2352(13) 0.029(6) Uani 1 1 d . U
O38 O 0.4317(18) 0.5470(8) 0.0935(16) 0.056(8) Uani 1 1 d . U
O39 O 0.5938(18) 0.3721(8) 0.4230(17) 0.048(8) Uani 1 1 d . U
O40 O 0.3312(14) 0.4782(6) 0.3021(13) 0.022(6) Uani 1 1 d . U
C4 C 0.408(3) 0.4784(12) 0.549(2) 0.050(5) Uani 1 1 d D U
C5 C 0.146(3) 0.4508(7) 0.199(3) 0.068(5) Uani 1 1 d D .
O41 O 0.2679(16) 0.5144(7) 0.0874(14) 0.042(7) Uani 1 1 d . U
O42 O 0.1600(16) 0.4864(7) 0.2148(14) 0.045(7) Uani 1 1 d D U
C6 C 0.206(3) 0.6459(16) 0.078(4) 0.109(7) Uani 1 1 d . .
C7 C 0.274(3) 0.6190(15) 0.140(2) 0.109(7) Uani 1 1 d D .
C8 C 0.579(3) 0.2952(11) 0.049(3) 0.060(5) Uani 1 1 d . .
H8 H 0.6126 0.2732 0.0687 0.072 Uiso 1 1 calc R .
O43 O 0.2193(17) 0.6060(7) 0.3029(14) 0.037(7) Uani 1 1 d . U
C9 C 0.747(3) 0.4102(12) 0.335(3) 0.082(5) Uani 1 1 d . .
C10 C 0.374(3) 0.6451(15) 0.546(3) 0.074(5) Uani 1 1 d . U
C11 C 0.032(3) 0.4018(11) 0.146(3) 0.068(5) Uani 1 1 d . .
H11 H 0.0783 0.3835 0.1559 0.081 Uiso 1 1 calc R .
C12 C 0.874(3) 0.5173(13) 0.684(3) 0.079(6) Uani 1 1 d D .
H12 H 0.9179 0.4988 0.7068 0.095 Uiso 1 1 calc R .
C13 C 0.618(4) 0.3771(13) 0.493(4) 0.102(8) Uani 1 1 d . .
C14 C 0.556(3) 0.3191(10) 0.100(3) 0.060(5) Uani 1 1 d . .
H14 H 0.5621 0.3106 0.1507 0.072 Uiso 1 1 calc R .
C15 C 0.385(3) 0.6170(15) 0.487(3) 0.074(5) Uani 1 1 d . U
C16 C -0.059(3) 0.3872(11) 0.115(3) 0.068(5) Uani 1 1 d . .
H16 H -0.0736 0.3612 0.1055 0.081 Uiso 1 1 calc R .
C17 C 0.501(3) 0.3823(11) 0.140(3) 0.060(5) Uani 1 1 d . .
C18 C 0.403(3) 0.4376(8) 0.668(2) 0.050(5) Uani 1 1 d D U
H18 H 0.4503 0.4226 0.6620 0.060 Uiso 1 1 calc R .
C19 C 0.374(3) 0.4657(8) 0.6127(19) 0.050(5) Uani 1 1 d D U
C20 C 0.987(3) 0.3835(11) 0.338(3) 0.082(5) Uani 1 1 d . .
H20 H 1.0407 0.3949 0.3372 0.098 Uiso 1 1 calc R .
O44 O 0.4753(18) 0.4952(8) 0.4231(15) 0.050(8) Uani 1 1 d . U
C21 C 0.496(4) 0.7587(17) 0.362(3) 0.094(6) Uani 1 1 d . .
H21 H 0.4509 0.7777 0.3512 0.113 Uiso 1 1 calc R .
C22 C 0.045(3) 0.4462(11) 0.497(3) 0.065(6) Uani 1 1 d . .
H22 H -0.0064 0.4596 0.4979 0.078 Uiso 1 1 calc R .
C23 C 0.826(3) 0.5604(14) 0.464(4) 0.097(6) Uani 1 1 d . .
C24 C 0.380(3) 0.4283(12) 0.725(3) 0.050(5) Uani 1 1 d . U
H24 H 0.4060 0.4076 0.7574 0.060 Uiso 1 1 calc R .
C25 C 0.060(3) 0.4400(11) 0.163(3) 0.068(5) Uani 1 1 d . .
C26 C 0.498(3) 0.3666(11) 0.004(3) 0.060(5) Uani 1 1 d . .
H26 H 0.4742 0.3904 -0.0159 0.072 Uiso 1 1 calc R .
C27 C 0.162(3) 0.4314(12) -0.008(3) 0.056(6) Uani 1 1 d . .
H27 H 0.2140 0.4172 -0.0047 0.068 Uiso 1 1 calc R .
C28 C 0.520(3) 0.3586(11) 0.075(3) 0.060(5) Uani 1 1 d . .
C29 C -0.018(4) 0.5888(17) 0.295(4) 0.166(9) Uani 1 1 d . .
H29 H -0.0276 0.5624 0.2930 0.199 Uiso 1 1 calc R .
C30 C 0.503(4) 0.6506(17) 0.323(3) 0.094(6) Uani 1 1 d . U
C31 C 0.090(3) 0.4606(11) 0.451(3) 0.065(6) Uani 1 1 d . .
H31 H 0.0681 0.4815 0.4176 0.078 Uiso 1 1 calc R .
C32 C 0.798(3) 0.5390(13) 0.172(3) 0.088(6) Uani 1 1 d D .
H32 H 0.8225 0.5183 0.2044 0.106 Uiso 1 1 calc R .
C33 C 0.253(3) 0.4776(12) 0.067(3) 0.056(6) Uani 1 1 d . .
C34 C 0.143(3) 0.3946(11) 0.548(3) 0.065(6) Uani 1 1 d . .
H34 H 0.1638 0.3730 0.5793 0.078 Uiso 1 1 calc R .
C36 C -0.012(3) 0.4632(11) 0.155(3) 0.068(5) Uani 1 1 d . .
H36 H -0.0006 0.4871 0.1791 0.081 Uiso 1 1 calc R .
C37 C 0.216(3) 0.4536(12) 0.413(3) 0.065(6) Uani 1 1 d . .
C38 C 0.740(3) 0.5471(11) 0.435(2) 0.038(10) Uani 1 1 d . U
C39 C 0.731(3) 0.5670(13) 0.625(3) 0.079(6) Uani 1 1 d D .
H39 H 0.6887 0.5857 0.6005 0.095 Uiso 1 1 calc R .
C40 C 0.063(4) 0.6059(11) 0.295(5) 0.166(9) Uani 1 1 d D .
C41 C 0.812(3) 0.5748(14) 0.679(3) 0.079(6) Uani 1 1 d D .
H41 H 0.8139 0.5983 0.7047 0.095 Uiso 1 1 calc R .
C42 C 0.702(4) 0.3616(13) 0.620(3) 0.102(8) Uani 1 1 d D .
H42 H 0.6917 0.3867 0.6338 0.122 Uiso 1 1 calc R .
C43 C -0.097(3) 0.4550(8) 0.115(3) 0.068(5) Uani 1 1 d D .
H43 H -0.1383 0.4750 0.0971 0.081 Uiso 1 1 calc R .
C44 C 0.719(3) 0.5288(12) 0.610(3) 0.079(6) Uani 1 1 d D U
C45 C 0.384(3) 0.6548(14) 0.686(3) 0.074(5) Uani 1 1 d . .
H45 H 0.3985 0.6460 0.7376 0.088 Uiso 1 1 calc R .
C46 C 0.185(3) 0.6778(16) 0.118(4) 0.109(7) Uani 1 1 d . .
H46 H 0.2080 0.6820 0.1722 0.131 Uiso 1 1 calc R .
C47 C 0.541(4) 0.6949(17) 0.351(3) 0.094(6) Uani 1 1 d . .
C48 C 0.903(3) 0.4045(12) 0.337(3) 0.082(5) Uani 1 1 d . .
H48 H 0.9079 0.4312 0.3373 0.098 Uiso 1 1 calc R .
C49 C 0.669(4) 0.3473(13) 0.545(3) 0.102(8) Uani 1 1 d D .
C50 C 0.433(3) 0.2838(13) 0.361(3) 0.067(4) Uani 1 1 d . .
H50 H 0.4896 0.2952 0.3837 0.081 Uiso 1 1 calc R .
C51 C 0.754(4) 0.3322(11) 0.678(4) 0.102(8) Uani 1 1 d D .
H51 H 0.7605 0.3349 0.7310 0.122 Uiso 1 1 calc R .
C52 C 0.794(3) 0.5067(15) 0.634(3) 0.079(6) Uani 1 1 d D .
H52 H 0.7900 0.4821 0.6124 0.095 Uiso 1 1 calc R .
C53 C 0.340(3) 0.7030(15) 0.585(3) 0.074(5) Uani 1 1 d . .
H53 H 0.3303 0.7292 0.5761 0.088 Uiso 1 1 calc R .
C54 C 0.385(3) 0.6373(15) 0.622(3) 0.074(5) Uani 1 1 d . .
H54 H 0.3989 0.6114 0.6326 0.088 Uiso 1 1 calc R .
C55 C 0.416(3) 0.2431(13) 0.371(3) 0.067(4) Uani 1 1 d . .
H55 H 0.4647 0.2260 0.3884 0.081 Uiso 1 1 calc R .
C56 C 0.888(3) 0.3320(12) 0.332(3) 0.082(5) Uani 1 1 d . .
H56 H 0.8807 0.3059 0.3201 0.098 Uiso 1 1 calc R .
C57 C 0.475(3) 0.5207(13) 0.059(3) 0.059(5) Uani 1 1 d D U
C58 C 0.085(3) 0.4148(12) -0.048(3) 0.056(6) Uani 1 1 d . .
H58 H 0.0802 0.3886 -0.0602 0.068 Uiso 1 1 calc R .
C59 C 0.489(3) 0.5634(9) -0.033(2) 0.059(5) Uani 1 1 d D U
H59 H 0.4427 0.5774 -0.0225 0.071 Uiso 1 1 calc R .
C60 C 0.569(3) 0.5113(10) -0.006(3) 0.059(5) Uani 1 1 d D U
H60 H 0.5818 0.4893 0.0249 0.071 Uiso 1 1 calc R .
C61 C 0.178(3) 0.4650(12) 0.027(3) 0.056(6) Uani 1 1 d . .
C62 C 0.907(3) 0.5390(14) 0.480(4) 0.097(6) Uani 1 1 d . .
H62 H 0.9017 0.5123 0.4782 0.116 Uiso 1 1 calc R .
C63 C 0.720(3) 0.5565(11) 0.175(3) 0.088(6) Uani 1 1 d D .
C64 C -0.073(4) 0.6123(16) 0.296(3) 0.166(9) Uani 1 1 d . .
H64 H -0.1276 0.6013 0.2973 0.199 Uiso 1 1 calc R .
C65 C 0.357(3) 0.3041(11) 0.317(3) 0.067(4) Uani 1 1 d D .
C66 C 0.148(5) 0.5880(17) 0.292(6) 0.166(9) Uani 1 1 d . .
C67 C 0.195(3) 0.4122(11) 0.495(3) 0.065(6) Uani 1 1 d . .
H67 H 0.2465 0.3994 0.4933 0.078 Uiso 1 1 calc R .
C68 C 0.819(3) 0.3901(11) 0.3367(18) 0.082(5) Uani 1 1 d . .
C69 C 0.320(2) 0.4886(9) 0.636(2) 0.050(5) Uani 1 1 d D U
H69 H 0.3082 0.5129 0.6139 0.060 Uiso 1 1 calc R .
C70 C 0.991(3) 0.5534(13) 0.498(4) 0.097(6) Uani 1 1 d . .
H70 H 1.0380 0.5361 0.5005 0.116 Uiso 1 1 calc R .
C71 C 0.813(3) 0.3482(11) 0.335(3) 0.082(5) Uani 1 1 d . .
H71 H 0.7618 0.3346 0.3363 0.098 Uiso 1 1 calc R .
C72 C 0.103(3) 0.4915(12) -0.003(3) 0.056(6) Uani 1 1 d . .
H72 H 0.1123 0.5176 0.0075 0.068 Uiso 1 1 calc R .
C73 C 0.275(3) 0.2916(14) 0.284(3) 0.067(4) Uani 1 1 d . .
H73 H 0.2278 0.3067 0.2514 0.081 Uiso 1 1 calc R .
C74 C 0.627(4) 0.5164(16) 0.559(3) 0.079(6) Uani 1 1 d . U
C75 C 0.533(3) 0.5337(11) 0.014(2) 0.059(5) Uani 1 1 d D U
C76 C 0.337(3) 0.6832(14) 0.519(3) 0.074(5) Uani 1 1 d . .
H76 H 0.3172 0.6921 0.4671 0.088 Uiso 1 1 calc R .
C77 C 0.838(3) 0.5994(14) 0.483(4) 0.097(6) Uani 1 1 d . .
H77 H 0.7899 0.6162 0.4772 0.116 Uiso 1 1 calc R .
C78 C 0.756(4) 0.2934(13) 0.575(3) 0.102(8) Uani 1 1 d D .
H78 H 0.7727 0.2701 0.5579 0.122 Uiso 1 1 calc R .
C79 C 0.596(3) 0.5109(13) -0.065(3) 0.059(5) Uani 1 1 d . U
H79 H 0.6226 0.4894 -0.0793 0.071 Uiso 1 1 calc R .
C80 C 0.263(3) 0.2524(13) 0.302(3) 0.067(4) Uani 1 1 d . .
H80 H 0.2069 0.2411 0.2768 0.081 Uiso 1 1 calc R .
C81 C 0.175(3) 0.6441(15) 0.001(4) 0.109(7) Uani 1 1 d D .
H81 H 0.1978 0.6255 -0.0248 0.131 Uiso 1 1 calc R .
C82 C 0.835(4) 0.5507(13) 0.125(3) 0.088(6) Uani 1 1 d . .
H82 H 0.8891 0.5390 0.1244 0.106 Uiso 1 1 calc R .
C84 C 0.381(4) 0.3441(11) 0.306(3) 0.067(4) Uani 1 1 d D U
C85 C -0.007(4) 0.6718(16) 0.288(5) 0.166(9) Uani 1 1 d . .
H85 H -0.0096 0.6982 0.2786 0.199 Uiso 1 1 calc R .
C86 C 0.933(3) 0.6120(13) 0.511(4) 0.097(6) Uani 1 1 d . .
H86 H 0.9443 0.6369 0.5309 0.116 Uiso 1 1 calc R .
C87 C 0.473(4) 0.7183(16) 0.346(3) 0.094(6) Uani 1 1 d . .
H87 H 0.4130 0.7095 0.3324 0.113 Uiso 1 1 calc R .
C88 C 0.071(4) 0.6452(11) 0.297(5) 0.166(9) Uani 1 1 d D .
H88 H 0.1285 0.6559 0.3046 0.199 Uiso 1 1 calc R .
C89 C 0.657(3) 0.7471(14) 0.399(3) 0.094(6) Uani 1 1 d D .
H89 H 0.7175 0.7552 0.4152 0.113 Uiso 1 1 calc R .
C90 C 0.696(4) 0.3167(13) 0.518(4) 0.102(8) Uani 1 1 d . .
H90 H 0.6764 0.3106 0.4650 0.122 Uiso 1 1 calc R .
C91 C 0.126(3) 0.7009(16) 0.066(4) 0.109(7) Uani 1 1 d . .
H91 H 0.1109 0.7227 0.0896 0.131 Uiso 1 1 calc R .
C92 C 0.022(3) 0.4795(12) -0.044(3) 0.056(6) Uani 1 1 d . .
H92 H -0.0277 0.4960 -0.0550 0.068 Uiso 1 1 calc R .
C93 C 0.109(3) 0.6689(15) -0.043(4) 0.109(7) Uani 1 1 d D .
H93 H 0.0800 0.6650 -0.0963 0.131 Uiso 1 1 calc R .
Ti1 Ti 0.2488(5) 0.5163(2) 0.2989(5) 0.045(2) Uani 1 1 d . .
C94 C 0.514(3) 0.3356(10) -0.046(3) 0.060(5) Uani 1 1 d . .
H94 H 0.4908 0.3396 -0.1003 0.072 Uiso 1 1 calc R .
C95 C 0.735(3) 0.5967(13) 0.075(2) 0.088(6) Uani 1 1 d D .
H95 H 0.7159 0.6171 0.0395 0.106 Uiso 1 1 calc R .
C96 C 0.276(3) 0.4784(12) 0.697(2) 0.050(5) Uani 1 1 d . U
H96 H 0.2270 0.4916 0.7034 0.060 Uiso 1 1 calc R .
C97 C 0.577(3) 0.7666(14) 0.389(3) 0.094(6) Uani 1 1 d D U
C98 C 0.611(2) 0.8061(12) 0.419(2) 0.094(6) Uani 1 1 d D U
C99 C 0.653(3) 0.8290(13) 0.369(3) 0.094(6) Uani 1 1 d D U
H99A H 0.7000 0.8142 0.3590 0.141 Uiso 1 1 calc R .
H99B H 0.6069 0.8353 0.3203 0.141 Uiso 1 1 calc R .
H99C H 0.6784 0.8523 0.3961 0.141 Uiso 1 1 calc R .
C100 C 0.680(3) 0.8068(14) 0.500(2) 0.094(6) Uani 1 1 d D U
H10A H 0.6575 0.7926 0.5358 0.141 Uiso 1 1 calc R .
H10B H 0.7361 0.7954 0.4988 0.141 Uiso 1 1 calc R .
H10C H 0.6914 0.8330 0.5181 0.141 Uiso 1 1 calc R .
C101 C 0.539(3) 0.8327(12) 0.430(3) 0.094(6) Uani 1 1 d D U
H10D H 0.5083 0.8202 0.4619 0.141 Uiso 1 1 calc R .
H10E H 0.5677 0.8558 0.4555 0.141 Uiso 1 1 calc R .
H10F H 0.4961 0.8389 0.3797 0.141 Uiso 1 1 calc R .
C102 C -0.075(3) 0.6489(13) 0.297(3) 0.166(9) Uani 1 1 d D U
C103 C -0.155(3) 0.6798(10) 0.302(3) 0.166(9) Uani 1 1 d D U
C104 C -0.130(4) 0.6971(13) 0.392(3) 0.166(9) Uani 1 1 d D U
H10G H -0.0729 0.7105 0.4055 0.249 Uiso 1 1 calc R .
H10H H -0.1772 0.7145 0.3939 0.249 Uiso 1 1 calc R .
H10I H -0.1259 0.6763 0.4278 0.249 Uiso 1 1 calc R .
C105 C -0.252(3) 0.6568(14) 0.276(4) 0.166(9) Uani 1 1 d D U
H10J H -0.2653 0.6470 0.2234 0.249 Uiso 1 1 calc R .
H10K H -0.2486 0.6358 0.3114 0.249 Uiso 1 1 calc R .
H10L H -0.2999 0.6741 0.2776 0.249 Uiso 1 1 calc R .
C106 C -0.157(4) 0.7153(13) 0.240(4) 0.166(9) Uani 1 1 d D U
H10M H -0.0989 0.7283 0.2567 0.249 Uiso 1 1 calc R .
H10N H -0.1681 0.7051 0.1883 0.249 Uiso 1 1 calc R .
H10O H -0.2042 0.7332 0.2399 0.249 Uiso 1 1 calc R .
C107 C -0.126(2) 0.4177(8) 0.099(3) 0.068(5) Uani 1 1 d D U
C108 C -0.234(2) 0.4043(7) 0.0663(18) 0.068(5) Uani 1 1 d D U
C109 C -0.277(2) 0.4255(10) -0.018(2) 0.068(5) Uani 1 1 d D U
H10P H -0.2754 0.4528 -0.0104 0.101 Uiso 1 1 calc R .
H10Q H -0.2408 0.4190 -0.0510 0.101 Uiso 1 1 calc R .
H10R H -0.3384 0.4172 -0.0426 0.101 Uiso 1 1 calc R .
C110 C -0.277(3) 0.4210(10) 0.132(2) 0.068(5) Uani 1 1 d D U
H11A H -0.2503 0.4076 0.1812 0.101 Uiso 1 1 calc R .
H11B H -0.2641 0.4480 0.1400 0.101 Uiso 1 1 calc R .
H11C H -0.3420 0.4171 0.1147 0.101 Uiso 1 1 calc R .
C111 C -0.233(3) 0.3576(8) 0.061(3) 0.068(5) Uani 1 1 d D U
H11D H -0.2070 0.3471 0.1132 0.101 Uiso 1 1 calc R .
H11E H -0.2937 0.3481 0.0380 0.101 Uiso 1 1 calc R .
H11F H -0.1962 0.3499 0.0296 0.101 Uiso 1 1 calc R .
C112 C 0.011(4) 0.4408(14) -0.071(3) 0.109(15) Uani 1 1 d D U
C113 C -0.083(3) 0.4243(11) -0.130(2) 0.114(13) Uani 1 1 d D U
C114 C -0.166(3) 0.4545(14) -0.142(3) 0.111(15) Uani 1 1 d D U
H11G H -0.2209 0.4438 -0.1766 0.166 Uiso 1 1 calc R .
H11H H -0.1732 0.4599 -0.0918 0.166 Uiso 1 1 calc R .
H11I H -0.1515 0.4779 -0.1637 0.166 Uiso 1 1 calc R .
C115 C -0.111(4) 0.3847(13) -0.096(3) 0.121(16) Uani 1 1 d D U
H11J H -0.1679 0.3754 -0.1315 0.181 Uiso 1 1 calc R .
H11K H -0.0645 0.3658 -0.0905 0.181 Uiso 1 1 calc R .
H11L H -0.1181 0.3894 -0.0454 0.181 Uiso 1 1 calc R .
C116 C -0.071(4) 0.4153(15) -0.214(3) 0.135(17) Uani 1 1 d D U
H11M H -0.1276 0.4053 -0.2491 0.202 Uiso 1 1 calc R .
H11N H -0.0555 0.4385 -0.2352 0.202 Uiso 1 1 calc R .
H11O H -0.0239 0.3966 -0.2073 0.202 Uiso 1 1 calc R .
C117 C 0.328(3) 0.2302(12) 0.354(2) 0.067(4) Uani 1 1 d D U
C118 C 0.3162(19) 0.1891(10) 0.3641(17) 0.067(4) Uani 1 1 d D U
C119 C 0.235(2) 0.1819(12) 0.385(2) 0.067(4) Uani 1 1 d D U
H11P H 0.2397 0.1948 0.4330 0.101 Uiso 1 1 calc R .
H11Q H 0.1827 0.1914 0.3437 0.101 Uiso 1 1 calc R .
H11R H 0.2285 0.1547 0.3908 0.101 Uiso 1 1 calc R .
C120 C 0.393(3) 0.1752(12) 0.427(2) 0.067(4) Uani 1 1 d D U
H12A H 0.3960 0.1882 0.4752 0.101 Uiso 1 1 calc R .
H12B H 0.3867 0.1480 0.4337 0.101 Uiso 1 1 calc R .
H12C H 0.4483 0.1800 0.4154 0.101 Uiso 1 1 calc R .
C121 C 0.310(3) 0.1703(11) 0.293(2) 0.067(4) Uani 1 1 d D U
H12D H 0.2588 0.1800 0.2511 0.101 Uiso 1 1 calc R .
H12E H 0.3651 0.1751 0.2799 0.101 Uiso 1 1 calc R .
H12F H 0.3035 0.1431 0.2982 0.101 Uiso 1 1 calc R .
C122 C 0.350(3) 0.6946(13) 0.650(3) 0.074(5) Uani 1 1 d D U
C123 C 0.353(2) 0.7250(10) 0.713(2) 0.074(5) Uani 1 1 d D U
C124 C 0.334(3) 0.7652(10) 0.676(3) 0.074(5) Uani 1 1 d D U
H12G H 0.3760 0.7706 0.6483 0.111 Uiso 1 1 calc R .
H12H H 0.2725 0.7661 0.6396 0.111 Uiso 1 1 calc R .
H12I H 0.3403 0.7841 0.7162 0.111 Uiso 1 1 calc R .
C125 C 0.444(3) 0.7278(12) 0.780(2) 0.074(5) Uani 1 1 d D U
H12J H 0.4924 0.7325 0.7586 0.111 Uiso 1 1 calc R .
H12K H 0.4417 0.7486 0.8147 0.111 Uiso 1 1 calc R .
H12L H 0.4557 0.7041 0.8092 0.111 Uiso 1 1 calc R .
C126 C 0.285(3) 0.7177(12) 0.756(2) 0.074(5) Uani 1 1 d D U
H12M H 0.2952 0.6927 0.7796 0.111 Uiso 1 1 calc R .
H12N H 0.2916 0.7369 0.7956 0.111 Uiso 1 1 calc R .
H12O H 0.2238 0.7189 0.7190 0.111 Uiso 1 1 calc R .
C127 C 1.151(3) 0.5821(11) 0.491(3) 0.097(6) Uani 1 1 d D U
H12P H 1.1213 0.5902 0.4378 0.145 Uiso 1 1 calc R .
H12Q H 1.2136 0.5904 0.5076 0.145 Uiso 1 1 calc R .
H12R H 1.1488 0.5546 0.4943 0.145 Uiso 1 1 calc R .
C128 C 1.107(2) 0.5985(9) 0.540(2) 0.097(6) Uani 1 1 d D U
C129 C 1.112(3) 0.6381(10) 0.533(3) 0.097(6) Uani 1 1 d D U
H12S H 1.0798 0.6459 0.4804 0.145 Uiso 1 1 calc R .
H12T H 1.0861 0.6503 0.5687 0.145 Uiso 1 1 calc R .
H12U H 1.1753 0.6457 0.5463 0.145 Uiso 1 1 calc R .
C130 C 1.153(3) 0.5859(12) 0.614(3) 0.097(6) Uani 1 1 d D U
H13A H 1.1477 0.5584 0.6165 0.145 Uiso 1 1 calc R .
H13B H 1.2161 0.5929 0.6281 0.145 Uiso 1 1 calc R .
H13C H 1.1269 0.5976 0.6505 0.145 Uiso 1 1 calc R .
C131 C 1.014(2) 0.5889(12) 0.512(3) 0.097(6) Uani 1 1 d D U
C132 C 0.973(3) 0.3439(10) 0.341(3) 0.082(5) Uani 1 1 d D U
C133 C 1.054(2) 0.3197(8) 0.3499(19) 0.082(5) Uani 1 1 d D U
C134 C 1.079(3) 0.3026(10) 0.429(2) 0.082(5) Uani 1 1 d D U
H13D H 1.0309 0.2857 0.4318 0.123 Uiso 1 1 calc R .
H13E H 1.1344 0.2884 0.4395 0.123 Uiso 1 1 calc R .
H13F H 1.0868 0.3227 0.4674 0.123 Uiso 1 1 calc R .
C135 C 1.127(2) 0.3456(10) 0.346(3) 0.082(5) Uani 1 1 d D U
H13G H 1.1421 0.3631 0.3897 0.123 Uiso 1 1 calc R .
H13H H 1.1802 0.3307 0.3481 0.123 Uiso 1 1 calc R .
H13I H 1.1073 0.3599 0.2978 0.123 Uiso 1 1 calc R .
C136 C 1.026(3) 0.2917(10) 0.285(3) 0.082(5) Uani 1 1 d D U
H13J H 0.9783 0.2757 0.2912 0.123 Uiso 1 1 calc R .
H13K H 1.0046 0.3051 0.2361 0.123 Uiso 1 1 calc R .
H13L H 1.0775 0.2760 0.2863 0.123 Uiso 1 1 calc R .
C137 C 0.582(3) 0.5455(12) -0.108(2) 0.059(5) Uani 1 1 d D U
C138 C 0.592(2) 0.5487(9) -0.189(2) 0.087(9) Uani 1 1 d D U
C139 C 0.590(3) 0.5891(11) -0.223(2) 0.084(12) Uani 1 1 d D U
H13M H 0.6319 0.6053 -0.1847 0.126 Uiso 1 1 calc R .
H13N H 0.6071 0.5880 -0.2696 0.126 Uiso 1 1 calc R .
H13O H 0.5295 0.5994 -0.2356 0.126 Uiso 1 1 calc R .
C140 C 0.523(3) 0.5285(13) -0.258(2) 0.110(13) Uani 1 1 d D U
H14A H 0.4624 0.5356 -0.2591 0.165 Uiso 1 1 calc R .
H14B H 0.5319 0.5361 -0.3060 0.165 Uiso 1 1 calc R .
H14C H 0.5303 0.5012 -0.2512 0.165 Uiso 1 1 calc R .
C141 C 0.680(3) 0.5333(11) -0.199(3) 0.076(11) Uani 1 1 d D U
H14D H 0.7315 0.5438 -0.1591 0.114 Uiso 1 1 calc R .
H14E H 0.6809 0.5058 -0.1953 0.114 Uiso 1 1 calc R .
H14F H 0.6825 0.5407 -0.2500 0.114 Uiso 1 1 calc R .
C142 C 0.960(3) 0.5895(12) 0.066(3) 0.088(6) Uani 1 1 d D U
H14G H 0.9810 0.5661 0.0945 0.132 Uiso 1 1 calc R .
H14H H 0.9889 0.5928 0.0268 0.132 Uiso 1 1 calc R .
H14I H 0.9742 0.6109 0.1017 0.132 Uiso 1 1 calc R .
C143 C 0.860(3) 0.5873(8) 0.028(2) 0.088(6) Uani 1 1 d D U
C144 C 0.818(3) 0.6216(11) -0.018(3) 0.088(6) Uani 1 1 d D U
H14J H 0.7538 0.6178 -0.0412 0.132 Uiso 1 1 calc R .
H14K H 0.8297 0.6437 0.0154 0.132 Uiso 1 1 calc R .
H14L H 0.8444 0.6257 -0.0595 0.132 Uiso 1 1 calc R .
C145 C 0.803(3) 0.5787(11) 0.078(2) 0.088(6) Uani 1 1 d D U
C146 C 0.835(3) 0.5554(11) -0.031(2) 0.088(6) Uani 1 1 d D U
H14M H 0.8601 0.5317 -0.0056 0.132 Uiso 1 1 calc R .
H14N H 0.7702 0.5534 -0.0523 0.132 Uiso 1 1 calc R .
H14O H 0.8599 0.5606 -0.0725 0.132 Uiso 1 1 calc R .
C147 C 1.047(3) 0.5465(15) 0.753(3) 0.124(14) Uani 1 1 d D U
H14P H 1.1028 0.5560 0.7899 0.186 Uiso 1 1 calc R .
H14Q H 1.0383 0.5202 0.7651 0.186 Uiso 1 1 calc R .
H14R H 1.0509 0.5480 0.7008 0.186 Uiso 1 1 calc R .
C148 C 0.973(3) 0.5688(12) 0.758(2) 0.107(10) Uani 1 1 d D U
C149 C 0.995(4) 0.6068(12) 0.741(3) 0.114(14) Uani 1 1 d D U
H14S H 1.0512 0.6146 0.7787 0.171 Uiso 1 1 calc R .
H14T H 1.0003 0.6076 0.6891 0.171 Uiso 1 1 calc R .
H14U H 0.9469 0.6239 0.7429 0.171 Uiso 1 1 calc R .
C150 C 0.971(3) 0.5689(15) 0.835(3) 0.115(14) Uani 1 1 d D U
H15A H 1.0284 0.5781 0.8695 0.173 Uiso 1 1 calc R .
H15B H 0.9228 0.5853 0.8380 0.173 Uiso 1 1 calc R .
H15C H 0.9609 0.5432 0.8494 0.173 Uiso 1 1 calc R .
C151 C 0.892(3) 0.5555(11) 0.704(3) 0.079(6) Uani 1 1 d D U
C152 C 0.951(4) 0.2782(13) 0.702(4) 0.143(16) Uani 1 1 d D U
H15D H 0.9898 0.2606 0.7391 0.215 Uiso 1 1 calc R .
H15E H 0.9498 0.2711 0.6497 0.215 Uiso 1 1 calc R .
H15F H 0.9747 0.3038 0.7131 0.215 Uiso 1 1 calc R .
C153 C 0.860(4) 0.2766(9) 0.706(2) 0.137(12) Uani 1 1 d D U
C154 C 0.854(4) 0.2861(16) 0.782(3) 0.158(17) Uani 1 1 d D U
H15G H 0.8964 0.2708 0.8220 0.237 Uiso 1 1 calc R .
H15H H 0.8675 0.3129 0.7931 0.237 Uiso 1 1 calc R .
H15I H 0.7930 0.2810 0.7828 0.237 Uiso 1 1 calc R .
C155 C 0.816(4) 0.2394(13) 0.692(3) 0.154(17) Uani 1 1 d D U
H15J H 0.8558 0.2204 0.7246 0.231 Uiso 1 1 calc R .
H15K H 0.7601 0.2404 0.7036 0.231 Uiso 1 1 calc R .
H15L H 0.8038 0.2325 0.6376 0.231 Uiso 1 1 calc R .
C156 C 0.793(3) 0.3013(11) 0.654(3) 0.102(8) Uani 1 1 d D U
C157 C 0.383(4) 0.4579(14) 0.887(3) 0.110(14) Uani 1 1 d D U
H15M H 0.3973 0.4842 0.8790 0.166 Uiso 1 1 calc R .
H15N H 0.3726 0.4555 0.9363 0.166 Uiso 1 1 calc R .
H15O H 0.4327 0.4416 0.8861 0.166 Uiso 1 1 calc R .
C158 C 0.294(3) 0.4455(10) 0.818(2) 0.096(11) Uani 1 1 d D U
C159 C 0.314(3) 0.4499(12) 0.737(2) 0.058(10) Uani 1 1 d D U
C160 C 0.214(3) 0.4744(14) 0.816(3) 0.114(15) Uani 1 1 d D U
H16A H 0.2331 0.5002 0.8105 0.172 Uiso 1 1 calc R .
H16B H 0.1609 0.4683 0.7722 0.172 Uiso 1 1 calc R .
H16C H 0.1997 0.4723 0.8640 0.172 Uiso 1 1 calc R .
C161 C 0.266(3) 0.4026(12) 0.827(3) 0.095(13) Uani 1 1 d D U
H16D H 0.3155 0.3858 0.8282 0.143 Uiso 1 1 calc R .
H16E H 0.2520 0.3999 0.8751 0.143 Uiso 1 1 calc R .
H16F H 0.2132 0.3959 0.7834 0.143 Uiso 1 1 calc R .
C162 C 0.068(3) 0.4130(10) 0.545(3) 0.065(6) Uani 1 1 d D U
C163 C 0.000(2) 0.3966(8) 0.582(2) 0.087(10) Uani 1 1 d D U
C164 C -0.077(3) 0.4239(12) 0.579(3) 0.097(13) Uani 1 1 d D U
H16G H -0.0525 0.4476 0.6051 0.146 Uiso 1 1 calc R .
H16H H -0.1122 0.4289 0.5257 0.146 Uiso 1 1 calc R .
H16I H -0.1155 0.4124 0.6058 0.146 Uiso 1 1 calc R .
C165 C 0.046(3) 0.3861(14) 0.667(3) 0.116(14) Uani 1 1 d D U
H16J H 0.0755 0.4083 0.6960 0.174 Uiso 1 1 calc R .
H16K H 0.0007 0.3769 0.6892 0.174 Uiso 1 1 calc R .
H16L H 0.0901 0.3662 0.6710 0.174 Uiso 1 1 calc R .
C166 C -0.045(3) 0.3606(10) 0.541(3) 0.095(12) Uani 1 1 d D U
H16M H -0.0746 0.3661 0.4863 0.142 Uiso 1 1 calc R .
H16N H 0.0006 0.3410 0.5461 0.142 Uiso 1 1 calc R .
H16O H -0.0888 0.3517 0.5642 0.142 Uiso 1 1 calc R .
C167 C 0.637(3) 0.3037(12) -0.116(3) 0.101(13) Uani 1 1 d D U
H16P H 0.6023 0.3261 -0.1396 0.151 Uiso 1 1 calc R .
H16Q H 0.6915 0.3114 -0.0759 0.151 Uiso 1 1 calc R .
H16R H 0.6518 0.2892 -0.1557 0.151 Uiso 1 1 calc R .
C168 C 0.582(3) 0.2798(9) -0.0819(19) 0.085(9) Uani 1 1 d D U
C169 C 0.558(3) 0.3016(10) -0.022(2) 0.060(5) Uani 1 1 d D U
C170 C 0.626(3) 0.2449(10) -0.045(2) 0.097(13) Uani 1 1 d D U
H17A H 0.6824 0.2513 -0.0045 0.145 Uiso 1 1 calc R .
H17B H 0.5868 0.2317 -0.0212 0.145 Uiso 1 1 calc R .
H17C H 0.6382 0.2286 -0.0830 0.145 Uiso 1 1 calc R .
C171 C 0.498(3) 0.2678(12) -0.141(3) 0.102(12) Uani 1 1 d D U
H17D H 0.4656 0.2900 -0.1680 0.153 Uiso 1 1 calc R .
H17E H 0.5118 0.2512 -0.1784 0.153 Uiso 1 1 calc R .
H17F H 0.4604 0.2543 -0.1165 0.153 Uiso 1 1 calc R .
C172 C 0.081(3) 0.7695(13) -0.063(3) 0.109(7) Uani 1 1 d D U
H17G H 0.1201 0.7623 -0.0923 0.164 Uiso 1 1 calc R .
H17H H 0.0394 0.7892 -0.0906 0.164 Uiso 1 1 calc R .
H17I H 0.1169 0.7790 -0.0122 0.164 Uiso 1 1 calc R .
C173 C 0.025(2) 0.7332(11) -0.052(2) 0.109(7) Uani 1 1 d D U
C174 C 0.087(3) 0.7003(12) -0.004(3) 0.109(7) Uani 1 1 d D U
C175 C -0.033(3) 0.7148(13) -0.131(3) 0.109(7) Uani 1 1 d D U
H17J H 0.0044 0.7102 -0.1635 0.164 Uiso 1 1 calc R .
H17K H -0.0583 0.6908 -0.1212 0.164 Uiso 1 1 calc R .
H17L H -0.0821 0.7319 -0.1581 0.164 Uiso 1 1 calc R .
C176 C -0.043(3) 0.7392(14) -0.005(3) 0.109(7) Uani 1 1 d D U
H17M H -0.0113 0.7506 0.0448 0.164 Uiso 1 1 calc R .
H17N H -0.0914 0.7559 -0.0344 0.164 Uiso 1 1 calc R .
H17O H -0.0677 0.7148 0.0025 0.164 Uiso 1 1 calc R .
C177 C 0.611(4) 0.7055(16) 0.372(2) 0.094(6) Uani 1 1 d . .
H177 H 0.6534 0.6862 0.3758 0.113 Uiso 1 1 calc R .
C178 C 0.517(3) 0.5715(13) -0.096(2) 0.059(5) Uani 1 1 d D U
H178 H 0.4949 0.5924 -0.1292 0.071 Uiso 1 1 calc R .

loop_
_atom_site_aniso_label
_atom_site_aniso_U_11
_atom_site_aniso_U_22
_atom_site_aniso_U_33
_atom_site_aniso_U_23
_atom_site_aniso_U_13
_atom_site_aniso_U_12
Zr01 0.049(3) 0.0085(19) 0.094(4) -0.005(2) 0.040(3) 0.002(2)
Zr02 0.055(3) 0.010(2) 0.099(4) -0.003(2) 0.044(3) -0.001(2)
Ti9 0.062(6) 0.004(4) 0.113(8) -0.007(4) 0.059(6) -0.003(4)
Ti04 0.046(5) 0.003(4) 0.110(8) -0.004(4) 0.038(5) 0.001(4)
Ti05 0.065(6) 0.015(4) 0.097(7) 0.000(5) 0.047(6) 0.003(4)
Ti06 0.057(6) 0.015(4) 0.087(7) 0.009(4) 0.043(5) 0.012(4)
Ti07 0.048(5) 0.011(4) 0.090(7) -0.008(4) 0.033(5) -0.004(4)
Ti08 0.048(5) 0.009(4) 0.091(7) -0.007(4) 0.042(5) -0.004(4)
Ti0A 0.054(5) 0.006(4) 0.087(7) 0.001(4) 0.035(5) 0.007(4)
O1 0.065(9) 0.065(9) 0.066(9) 0.0002(15) 0.021(3) -0.0002(15)
O2 0.062(9) 0.062(9) 0.062(9) -0.0003(15) 0.021(3) 0.0002(15)
O3 0.042(7) 0.042(7) 0.042(7) -0.0001(15) 0.014(3) -0.0003(15)
O4 0.043(7) 0.043(7) 0.043(7) 0.0001(15) 0.014(3) 0.0000(15)
O5 0.015(6) 0.015(6) 0.016(6) -0.0003(14) 0.005(2) 0.0002(14)
O6 0.036(7) 0.036(7) 0.036(7) -0.0005(15) 0.012(3) 0.0004(15)
O7 0.036(7) 0.036(7) 0.036(7) 0.0000(15) 0.012(3) 0.0002(15)
O8 0.065(9) 0.065(9) 0.065(9) -0.0003(15) 0.021(3) 0.0001(15)
O9 0.026(6) 0.026(6) 0.027(6) 0.0001(15) 0.009(2) -0.0001(15)
O10 0.049(8) 0.048(8) 0.049(8) -0.0002(15) 0.016(3) 0.0000(15)
O11 0.032(7) 0.031(7) 0.032(7) -0.0004(15) 0.010(3) 0.0001(15)
O12 0.050(8) 0.049(8) 0.050(8) -0.0001(15) 0.016(3) -0.0001(15)
O13 0.062(9) 0.062(9) 0.062(9) 0.0001(15) 0.020(3) 0.0000(15)
O14 0.044(7) 0.043(7) 0.044(7) -0.0002(15) 0.014(3) 0.0002(15)
O15 0.054(8) 0.054(8) 0.054(8) -0.0003(15) 0.018(3) 0.0002(15)
O16 0.031(6) 0.030(6) 0.031(6) 0.0001(15) 0.010(2) -0.0001(15)
C1 0.099(13) 0.061(10) 0.121(15) 0.050(10) 0.059(12) 0.020(10)
O17 0.057(8) 0.057(8) 0.057(8) -0.0001(15) 0.018(3) -0.0001(15)
O18 0.051(8) 0.051(8) 0.051(8) -0.0001(15) 0.017(3) 0.0002(15)
O19 0.021(6) 0.021(6) 0.021(6) 0.0000(15) 0.007(2) 0.0000(15)
O20 0.039(7) 0.039(7) 0.039(7) 0.0002(15) 0.013(3) 0.0002(15)
O21 0.032(7) 0.032(7) 0.032(7) -0.0002(15) 0.010(3) 0.0000(15)
O22 0.050(8) 0.050(8) 0.051(8) 0.0000(15) 0.017(3) 0.0001(15)
O23 0.056(9) 0.056(9) 0.057(9) 0.0002(15) 0.018(3) 0.0000(15)
O24 0.044(7) 0.044(7) 0.044(7) 0.0000(15) 0.014(3) -0.0002(15)
O25 0.033(7) 0.033(7) 0.033(7) -0.0004(15) 0.011(3) 0.0004(15)
O26 0.026(6) 0.026(6) 0.026(6) 0.0004(15) 0.008(2) 0.0000(15)
O27 0.047(8) 0.047(8) 0.047(8) 0.0001(15) 0.015(3) 0.0000(15)
O28 0.035(7) 0.035(7) 0.035(7) 0.0001(15) 0.011(3) 0.0001(15)
O29 0.059(8) 0.059(8) 0.059(8) -0.0001(15) 0.019(3) 0.0000(15)
O30 0.021(6) 0.021(6) 0.021(6) 0.0000(15) 0.007(2) -0.0003(14)
O31 0.050(8) 0.050(8) 0.050(8) 0.0002(15) 0.016(3) 0.0000(15)
O32 0.068(9) 0.068(9) 0.068(9) 0.0001(15) 0.022(3) 0.0000(15)
O33 0.045(8) 0.045(8) 0.046(8) -0.0001(15) 0.015(3) -0.0001(15)
O34 0.062(9) 0.062(9) 0.063(9) -0.0001(15) 0.020(3) 0.0002(15)
O35 0.031(6) 0.031(6) 0.031(6) -0.0001(15) 0.010(2) 0.0000(15)
C2 0.058(11) 0.028(9) 0.137(17) -0.014(10) 0.071(11) -0.002(8)
O36 0.050(8) 0.049(8) 0.050(8) 0.0000(15) 0.016(3) 0.0001(15)
C3 0.099(13) 0.061(10) 0.121(15) 0.050(10) 0.059(12) 0.020(10)
O37 0.029(6) 0.029(7) 0.029(7) -0.0004(15) 0.009(2) -0.0001(15)
O38 0.056(8) 0.056(8) 0.056(8) 0.0001(15) 0.019(3) -0.0001(15)
O39 0.048(8) 0.047(8) 0.048(8) 0.0001(15) 0.016(3) -0.0001(15)
O40 0.022(6) 0.021(6) 0.022(6) -0.0003(15) 0.007(2) 0.0004(14)
C4 0.050(5) 0.050(5) 0.050(5) 0.0000(6) 0.0163(17) 0.0001(6)
C5 0.053(9) 0.022(7) 0.146(14) -0.015(9) 0.056(10) -0.014(7)
O41 0.042(7) 0.041(7) 0.042(7) -0.0003(15) 0.014(3) 0.0001(15)
O42 0.045(7) 0.045(7) 0.045(7) 0.0001(15) 0.015(3) -0.0001(15)
C6 0.085(14) 0.087(13) 0.140(18) 0.054(13) 0.014(13) 0.024(11)
C7 0.085(14) 0.087(13) 0.140(18) 0.054(13) 0.014(13) 0.024(11)
C8 0.107(14) 0.013(8) 0.073(13) -0.006(9) 0.047(12) 0.018(8)
O43 0.037(7) 0.037(7) 0.037(7) 0.0002(15) 0.012(3) -0.0002(15)
C9 0.061(10) 0.024(7) 0.183(16) -0.026(9) 0.071(11) 0.004(7)
C10 0.074(5) 0.073(5) 0.074(5) -0.0002(7) 0.0238(16) 0.0001(7)
C11 0.053(9) 0.022(7) 0.146(14) -0.015(9) 0.056(10) -0.014(7)
C12 0.079(6) 0.079(6) 0.079(6) -0.0001(8) 0.026(2) 0.0001(8)
C13 0.14(2) 0.026(10) 0.15(2) -0.003(12) 0.058(18) 0.022(11)
C14 0.107(14) 0.013(8) 0.073(13) -0.006(9) 0.047(12) 0.018(8)
C15 0.074(5) 0.073(5) 0.074(5) -0.0002(7) 0.0238(16) 0.0001(7)
C16 0.053(9) 0.022(7) 0.146(14) -0.015(9) 0.056(10) -0.014(7)
C17 0.107(14) 0.013(8) 0.073(13) -0.006(9) 0.047(12) 0.018(8)
C18 0.050(5) 0.050(5) 0.050(5) 0.0000(6) 0.0163(17) 0.0001(6)
C19 0.050(5) 0.050(5) 0.050(5) 0.0000(6) 0.0163(17) 0.0001(6)
C20 0.061(10) 0.024(7) 0.183(16) -0.026(9) 0.071(11) 0.004(7)
O44 0.050(8) 0.049(8) 0.050(8) -0.0003(15) 0.016(3) 0.0002(15)
C21 0.094(6) 0.093(6) 0.095(6) -0.0005(15) 0.030(2) -0.0001(15)
C22 0.058(11) 0.028(9) 0.137(17) -0.014(10) 0.071(11) -0.002(8)
C23 0.064(11) 0.046(10) 0.200(19) -0.045(12) 0.069(13) -0.010(9)
C24 0.050(5) 0.050(5) 0.050(5) 0.0000(6) 0.0163(17) 0.0001(6)
C25 0.053(9) 0.022(7) 0.146(14) -0.015(9) 0.056(10) -0.014(7)
C26 0.107(14) 0.013(8) 0.073(13) -0.006(9) 0.047(12) 0.018(8)
C27 0.035(11) 0.046(12) 0.098(18) -0.018(11) 0.035(13) -0.005(9)
C28 0.107(14) 0.013(8) 0.073(13) -0.006(9) 0.047(12) 0.018(8)
C29 0.116(16) 0.050(11) 0.38(3) -0.029(16) 0.146(18) 0.016(11)
C30 0.094(6) 0.093(6) 0.095(6) -0.0005(15) 0.030(2) -0.0001(15)
C31 0.058(11) 0.028(9) 0.137(17) -0.014(10) 0.071(11) -0.002(8)
C32 0.099(13) 0.061(10) 0.121(15) 0.050(10) 0.059(12) 0.020(10)
C33 0.035(11) 0.046(12) 0.098(18) -0.018(11) 0.035(13) -0.005(9)
C34 0.058(11) 0.028(9) 0.137(17) -0.014(10) 0.071(11) -0.002(8)
C36 0.053(9) 0.022(7) 0.146(14) -0.015(9) 0.056(10) -0.014(7)
C37 0.058(11) 0.028(9) 0.137(17) -0.014(10) 0.071(11) -0.002(8)
C38 0.038(10) 0.038(10) 0.038(10) -0.0001(15) 0.012(4) 0.0001(15)
C39 0.079(6) 0.079(6) 0.079(6) -0.0001(8) 0.026(2) 0.0001(8)
C40 0.116(16) 0.050(11) 0.38(3) -0.029(16) 0.146(18) 0.016(11)
C41 0.079(6) 0.079(6) 0.079(6) -0.0001(8) 0.026(2) 0.0001(8)
C42 0.14(2) 0.026(10) 0.15(2) -0.003(12) 0.058(18) 0.022(11)
C43 0.053(9) 0.022(7) 0.146(14) -0.015(9) 0.056(10) -0.014(7)
C44 0.079(6) 0.079(6) 0.079(6) -0.0001(8) 0.026(2) 0.0001(8)
C45 0.074(5) 0.073(5) 0.074(5) -0.0002(7) 0.0238(16) 0.0001(7)
C46 0.085(14) 0.087(13) 0.140(18) 0.054(13) 0.014(13) 0.024(11)
C47 0.094(6) 0.093(6) 0.095(6) -0.0005(15) 0.030(2) -0.0001(15)
C48 0.061(10) 0.024(7) 0.183(16) -0.026(9) 0.071(11) 0.004(7)
C49 0.14(2) 0.026(10) 0.15(2) -0.003(12) 0.058(18) 0.022(11)
C50 0.067(5) 0.066(5) 0.068(5) 0.0005(14) 0.022(2) -0.0004(14)
C51 0.14(2) 0.026(10) 0.15(2) -0.003(12) 0.058(18) 0.022(11)
C52 0.079(6) 0.079(6) 0.079(6) -0.0001(8) 0.026(2) 0.0001(8)
C53 0.074(5) 0.073(5) 0.074(5) -0.0002(7) 0.0238(16) 0.0001(7)
C54 0.074(5) 0.073(5) 0.074(5) -0.0002(7) 0.0238(16) 0.0001(7)
C55 0.067(5) 0.066(5) 0.068(5) 0.0005(14) 0.022(2) -0.0004(14)
C56 0.061(10) 0.024(7) 0.183(16) -0.026(9) 0.071(11) 0.004(7)
C57 0.059(5) 0.059(5) 0.059(5) 0.0000(6) 0.0193(17) 0.0000(6)
C58 0.035(11) 0.046(12) 0.098(18) -0.018(11) 0.035(13) -0.005(9)
C59 0.059(5) 0.059(5) 0.059(5) 0.0000(6) 0.0193(17) 0.0000(6)
C60 0.059(5) 0.059(5) 0.059(5) 0.0000(6) 0.0193(17) 0.0000(6)
C61 0.035(11) 0.046(12) 0.098(18) -0.018(11) 0.035(13) -0.005(9)
C62 0.064(11) 0.046(10) 0.200(19) -0.045(12) 0.069(13) -0.010(9)
C63 0.099(13) 0.061(10) 0.121(15) 0.050(10) 0.059(12) 0.020(10)
C64 0.116(16) 0.050(11) 0.38(3) -0.029(16) 0.146(18) 0.016(11)
C65 0.067(5) 0.066(5) 0.068(5) 0.0005(14) 0.022(2) -0.0004(14)
C66 0.116(16) 0.050(11) 0.38(3) -0.029(16) 0.146(18) 0.016(11)
C67 0.058(11) 0.028(9) 0.137(17) -0.014(10) 0.071(11) -0.002(8)
C68 0.061(10) 0.024(7) 0.183(16) -0.026(9) 0.071(11) 0.004(7)
C69 0.050(5) 0.050(5) 0.050(5) 0.0000(6) 0.0163(17) 0.0001(6)
C70 0.064(11) 0.046(10) 0.200(19) -0.045(12) 0.069(13) -0.010(9)
C71 0.061(10) 0.024(7) 0.183(16) -0.026(9) 0.071(11) 0.004(7)
C72 0.035(11) 0.046(12) 0.098(18) -0.018(11) 0.035(13) -0.005(9)
C73 0.067(5) 0.066(5) 0.068(5) 0.0005(14) 0.022(2) -0.0004(14)
C74 0.079(6) 0.079(6) 0.079(6) -0.0001(8) 0.026(2) 0.0001(8)
C75 0.059(5) 0.059(5) 0.059(5) 0.0000(6) 0.0193(17) 0.0000(6)
C76 0.074(5) 0.073(5) 0.074(5) -0.0002(7) 0.0238(16) 0.0001(7)
C77 0.064(11) 0.046(10) 0.200(19) -0.045(12) 0.069(13) -0.010(9)
C78 0.14(2) 0.026(10) 0.15(2) -0.003(12) 0.058(18) 0.022(11)
C79 0.059(5) 0.059(5) 0.059(5) 0.0000(6) 0.0193(17) 0.0000(6)
C80 0.067(5) 0.066(5) 0.068(5) 0.0005(14) 0.022(2) -0.0004(14)
C81 0.085(14) 0.087(13) 0.140(18) 0.054(13) 0.014(13) 0.024(11)
C82 0.099(13) 0.061(10) 0.121(15) 0.050(10) 0.059(12) 0.020(10)
C84 0.067(5) 0.066(5) 0.068(5) 0.0005(14) 0.022(2) -0.0004(14)
C85 0.116(16) 0.050(11) 0.38(3) -0.029(16) 0.146(18) 0.016(11)
C86 0.064(11) 0.046(10) 0.200(19) -0.045(12) 0.069(13) -0.010(9)
C87 0.094(6) 0.093(6) 0.095(6) -0.0005(15) 0.030(2) -0.0001(15)
C88 0.116(16) 0.050(11) 0.38(3) -0.029(16) 0.146(18) 0.016(11)
C89 0.094(6) 0.093(6) 0.095(6) -0.0005(15) 0.030(2) -0.0001(15)
C90 0.14(2) 0.026(10) 0.15(2) -0.003(12) 0.058(18) 0.022(11)
C91 0.085(14) 0.087(13) 0.140(18) 0.054(13) 0.014(13) 0.024(11)
C92 0.035(11) 0.046(12) 0.098(18) -0.018(11) 0.035(13) -0.005(9)
C93 0.085(14) 0.087(13) 0.140(18) 0.054(13) 0.014(13) 0.024(11)
Ti1 0.038(5) 0.009(4) 0.100(7) -0.007(4) 0.040(5) 0.001(3)
C94 0.107(14) 0.013(8) 0.073(13) -0.006(9) 0.047(12) 0.018(8)
C95 0.099(13) 0.061(10) 0.121(15) 0.050(10) 0.059(12) 0.020(10)
C96 0.050(5) 0.050(5) 0.050(5) 0.0000(6) 0.0163(17) 0.0001(6)
C97 0.094(6) 0.093(6) 0.095(6) -0.0005(15) 0.030(2) -0.0001(15)
C98 0.094(6) 0.093(6) 0.095(6) -0.0005(15) 0.030(2) -0.0001(15)
C99 0.094(6) 0.093(6) 0.095(6) -0.0005(15) 0.030(2) -0.0001(15)
C100 0.094(6) 0.093(6) 0.095(6) -0.0005(15) 0.030(2) -0.0001(15)
C101 0.094(6) 0.093(6) 0.095(6) -0.0005(15) 0.030(2) -0.0001(15)
C102 0.116(16) 0.050(11) 0.38(3) -0.029(16) 0.146(18) 0.016(11)
C103 0.116(16) 0.050(11) 0.38(3) -0.029(16) 0.146(18) 0.016(11)
C104 0.116(16) 0.050(11) 0.38(3) -0.029(16) 0.146(18) 0.016(11)
C105 0.116(16) 0.050(11) 0.38(3) -0.029(16) 0.146(18) 0.016(11)
C106 0.116(16) 0.050(11) 0.38(3) -0.029(16) 0.146(18) 0.016(11)
C107 0.053(9) 0.022(7) 0.146(14) -0.015(9) 0.056(10) -0.014(7)
C108 0.053(9) 0.022(7) 0.146(14) -0.015(9) 0.056(10) -0.014(7)
C109 0.053(9) 0.022(7) 0.146(14) -0.015(9) 0.056(10) -0.014(7)
C110 0.053(9) 0.022(7) 0.146(14) -0.015(9) 0.056(10) -0.014(7)
C111 0.053(9) 0.022(7) 0.146(14) -0.015(9) 0.056(10) -0.014(7)
C112 0.12(3) 0.09(3) 0.12(3) -0.02(2) 0.02(2) -0.02(2)
C113 0.12(3) 0.09(3) 0.11(3) -0.02(2) 0.02(2) -0.02(2)
C114 0.12(3) 0.10(3) 0.10(3) -0.03(3) 0.01(3) -0.02(2)
C115 0.14(4) 0.10(3) 0.11(3) -0.02(2) 0.02(3) -0.02(2)
C116 0.16(4) 0.12(3) 0.12(3) -0.03(2) 0.04(3) -0.03(3)
C117 0.067(5) 0.066(5) 0.068(5) 0.0005(14) 0.022(2) -0.0004(14)
C118 0.067(5) 0.066(5) 0.068(5) 0.0005(14) 0.022(2) -0.0004(14)
C119 0.067(5) 0.066(5) 0.068(5) 0.0005(14) 0.022(2) -0.0004(14)
C120 0.067(5) 0.066(5) 0.068(5) 0.0005(14) 0.022(2) -0.0004(14)
C121 0.067(5) 0.066(5) 0.068(5) 0.0005(14) 0.022(2) -0.0004(14)
C122 0.074(5) 0.073(5) 0.074(5) -0.0002(7) 0.0238(16) 0.0001(7)
C123 0.074(5) 0.073(5) 0.074(5) -0.0002(7) 0.0238(16) 0.0001(7)
C124 0.074(5) 0.073(5) 0.074(5) -0.0002(7) 0.0238(16) 0.0001(7)
C125 0.074(5) 0.073(5) 0.074(5) -0.0002(7) 0.0238(16) 0.0001(7)
C126 0.074(5) 0.073(5) 0.074(5) -0.0002(7) 0.0238(16) 0.0001(7)
C127 0.064(11) 0.046(10) 0.200(19) -0.045(12) 0.069(13) -0.010(9)
C128 0.064(11) 0.046(10) 0.200(19) -0.045(12) 0.069(13) -0.010(9)
C129 0.064(11) 0.046(10) 0.200(19) -0.045(12) 0.069(13) -0.010(9)
C130 0.064(11) 0.046(10) 0.200(19) -0.045(12) 0.069(13) -0.010(9)
C131 0.064(11) 0.046(10) 0.200(19) -0.045(12) 0.069(13) -0.010(9)
C132 0.061(10) 0.024(7) 0.183(16) -0.026(9) 0.071(11) 0.004(7)
C133 0.061(10) 0.024(7) 0.183(16) -0.026(9) 0.071(11) 0.004(7)
C134 0.061(10) 0.024(7) 0.183(16) -0.026(9) 0.071(11) 0.004(7)
C135 0.061(10) 0.024(7) 0.183(16) -0.026(9) 0.071(11) 0.004(7)
C136 0.061(10) 0.024(7) 0.183(16) -0.026(9) 0.071(11) 0.004(7)
C137 0.059(5) 0.059(5) 0.059(5) 0.0000(6) 0.0193(17) 0.0000(6)
C138 0.12(2) 0.077(18) 0.073(12) 0.000(11) 0.042(12) -0.005(16)
C139 0.10(3) 0.074(18) 0.08(2) 0.004(13) 0.037(19) -0.002(17)
C140 0.14(2) 0.11(3) 0.085(17) -0.008(16) 0.042(15) -0.02(2)
C141 0.12(2) 0.04(2) 0.08(2) 0.008(17) 0.051(16) -0.011(17)
C142 0.099(13) 0.061(10) 0.121(15) 0.050(10) 0.059(12) 0.020(10)
C143 0.099(13) 0.061(10) 0.121(15) 0.050(10) 0.059(12) 0.020(10)
C144 0.099(13) 0.061(10) 0.121(15) 0.050(10) 0.059(12) 0.020(10)
C145 0.099(13) 0.061(10) 0.121(15) 0.050(10) 0.059(12) 0.020(10)
C146 0.099(13) 0.061(10) 0.121(15) 0.050(10) 0.059(12) 0.020(10)
C147 0.102(17) 0.11(3) 0.15(3) -0.02(2) 0.019(17) 0.001(16)
C148 0.094(13) 0.096(19) 0.113(16) -0.012(15) 0.011(12) -0.004(12)
C149 0.12(3) 0.091(19) 0.13(3) -0.019(17) 0.04(2) -0.002(15)
C150 0.12(3) 0.10(3) 0.114(16) -0.016(16) 0.019(15) -0.02(2)
C151 0.079(6) 0.079(6) 0.079(6) -0.0001(8) 0.026(2) 0.0001(8)
C152 0.17(3) 0.04(2) 0.22(4) 0.00(3) 0.07(2) 0.035(18)
C153 0.16(2) 0.058(18) 0.18(3) 0.013(18) 0.05(2) 0.035(17)
C154 0.19(4) 0.09(3) 0.18(3) 0.008(19) 0.06(2) 0.03(3)
C155 0.20(3) 0.059(17) 0.20(4) 0.020(19) 0.05(3) 0.024(18)
C156 0.14(2) 0.026(10) 0.15(2) -0.003(12) 0.058(18) 0.022(11)
C157 0.15(2) 0.11(3) 0.078(18) 0.009(17) 0.050(15) 0.03(2)
C158 0.14(2) 0.09(2) 0.079(15) 0.017(13) 0.061(13) 0.028(16)
C159 0.058(10) 0.058(10) 0.058(10) -0.0001(15) 0.019(3) 0.0003(15)
C160 0.16(3) 0.11(3) 0.10(3) 0.02(2) 0.08(2) 0.05(2)
C161 0.12(3) 0.088(19) 0.10(3) 0.020(15) 0.07(2) 0.037(18)
C162 0.058(11) 0.028(9) 0.137(17) -0.014(10) 0.071(11) -0.002(8)
C163 0.067(17) 0.052(16) 0.18(2) 0.011(16) 0.098(17) 0.005(13)
C164 0.08(2) 0.07(2) 0.18(3) 0.01(2) 0.10(2) 0.020(17)
C165 0.09(2) 0.11(3) 0.18(2) 0.021(18) 0.097(18) 0.02(2)
C166 0.07(2) 0.051(17) 0.20(3) 0.016(18) 0.09(2) 0.007(15)
C167 0.17(3) 0.04(2) 0.12(3) -0.001(18) 0.09(2) 0.025(19)
C168 0.16(2) 0.036(15) 0.091(18) -0.012(13) 0.076(16) 0.017(14)
C169 0.107(14) 0.013(8) 0.073(13) -0.006(9) 0.047(12) 0.018(8)
C170 0.16(3) 0.040(15) 0.11(3) -0.008(15) 0.07(2) 0.022(17)
C171 0.17(2) 0.05(2) 0.11(2) -0.024(16) 0.064(18) 0.024(17)
C172 0.085(14) 0.087(13) 0.140(18) 0.054(13) 0.014(13) 0.024(11)
C173 0.085(14) 0.087(13) 0.140(18) 0.054(13) 0.014(13) 0.024(11)
C174 0.085(14) 0.087(13) 0.140(18) 0.054(13) 0.014(13) 0.024(11)
C175 0.085(14) 0.087(13) 0.140(18) 0.054(13) 0.014(13) 0.024(11)
C176 0.085(14) 0.087(13) 0.140(18) 0.054(13) 0.014(13) 0.024(11)
C177 0.094(6) 0.093(6) 0.095(6) -0.0005(15) 0.030(2) -0.0001(15)
C178 0.059(5) 0.059(5) 0.059(5) 0.0000(6) 0.0193(17) 0.0000(6)

loop_
_atom_type_symbol
_atom_type_description
_atom_type_scat_dispersion_real
_atom_type_scat_dispersion_imag
_atom_type_scat_source
C C 0.0033 0.0016 'International Tables Vol C Tables 4.2.6.8 and 6.1.1.4'
H H 0.0000 0.0000 'International Tables Vol C Tables 4.2.6.8 and 6.1.1.4'
O O 0.0106 0.0060 'International Tables Vol C Tables 4.2.6.8 and 6.1.1.4'
Ti Ti 0.2776 0.4457 'International Tables Vol C Tables 4.2.6.8 and 6.1.1.4'
Zr Zr -2.9673 0.5597 'International Tables Vol C Tables 4.2.6.8 and 6.1.1.4'

loop_
_geom_angle_atom_site_label_1
_geom_angle_atom_site_label_2
_geom_angle_atom_site_label_3
_geom_angle
Ti05 Zr01 Ti0A 67.5(2)
Ti05 Zr01 Ti1 67.8(2)
Ti07 Zr01 Ti05 102.8(2)
Ti07 Zr01 Ti0A 66.5(2)
Ti07 Zr01 Ti1 67.8(2)
O1 Zr01 Ti05 174.7(9)
O1 Zr01 Ti07 72.0(9)
O1 Zr01 Ti0A 108.9(9)
O1 Zr01 O3 140.9(11)
O1 Zr01 O7 145.6(11)
O1 Zr01 O11 114.8(11)
O1 Zr01 O15 82.2(11)
O1 Zr01 O30 81.4(10)
O1 Zr01 Ti1 110.2(9)
O3 Zr01 Ti05 37.0(7)
O3 Zr01 Ti07 93.9(7)
O3 Zr01 Ti0A 34.8(7)
O3 Zr01 O11 79.5(9)
O3 Zr01 O30 110.0(9)
O3 Zr01 Ti1 96.7(7)
O7 Zr01 Ti05 34.2(6)
O7 Zr01 Ti07 95.9(7)
O7 Zr01 Ti0A 94.4(6)
O7 Zr01 O3 70.1(9)
O7 Zr01 O11 79.3(9)
O7 Zr01 O15 108.0(10)
O7 Zr01 O30 70.7(9)
O7 Zr01 Ti1 37.5(7)
O9 Zr01 Ti05 110.1(7)
O9 Zr01 Ti07 110.4(7)
O9 Zr01 Ti0A 72.3(6)
O9 Zr01 O1 71.6(10)
O9 Zr01 O3 80.2(9)
O9 Zr01 O7 141.5(9)
O9 Zr01 O11 71.5(9)
O9 Zr01 O15 80.6(10)
O9 Zr01 O30 145.0(9)
O9 Zr01 Ti1 176.3(7)
O11 Zr01 Ti05 70.4(6)
O11 Zr01 Ti07 172.9(7)
O11 Zr01 Ti0A 108.4(6)
O11 Zr01 Ti1 109.9(6)
O15 Zr01 Ti05 93.1(7)
O15 Zr01 Ti07 37.3(7)
O15 Zr01 Ti0A 32.8(7)
O15 Zr01 O3 66.6(10)
O15 Zr01 O11 139.2(10)
O15 Zr01 O30 73.9(9)
O15 Zr01 Ti1 96.5(7)
O30 Zr01 Ti05 95.0(6)
O30 Zr01 Ti07 37.9(6)
O30 Zr01 Ti0A 96.7(6)
O30 Zr01 O11 142.1(8)
O30 Zr01 Ti1 34.5(6)
O43 Zr01 Ti05 110.6(7)
O43 Zr01 Ti07 111.0(7)
O43 Zr01 Ti0A 176.0(7)
O43 Zr01 O1 72.8(11)
O43 Zr01 O3 144.7(10)
O43 Zr01 O7 82.6(9)
O43 Zr01 O9 111.7(9)
O43 Zr01 O11 73.7(9)
O43 Zr01 O15 146.0(10)
O43 Zr01 O30 79.8(9)
O43 Zr01 Ti1 72.0(7)
Ti1 Zr01 Ti0A 104.0(2)
Ti9 Zr02 Ti06 67.2(2)
Ti04 Zr02 Ti9 103.2(2)
Ti04 Zr02 Ti06 67.3(2)
Ti08 Zr02 Ti9 67.5(2)
Ti08 Zr02 Ti04 66.6(2)
Ti08 Zr02 Ti06 102.6(2)
O10 Zr02 Ti9 96.4(7)
O10 Zr02 Ti04 38.7(7)
O10 Zr02 Ti06 34.9(7)
O10 Zr02 Ti08 98.0(7)
O10 Zr02 O16 69.7(9)
O10 Zr02 O34 138.7(11)
O10 Zr02 O39 75.2(10)
O13 Zr02 Ti9 170.5(8)
O13 Zr02 Ti04 67.3(8)
O13 Zr02 Ti06 107.4(8)
O13 Zr02 Ti08 107.3(8)
O13 Zr02 O10 76.1(11)
O13 Zr02 O16 140.4(10)
O13 Zr02 O21 76.4(10)
O13 Zr02 O34 117.3(11)
O13 Zr02 O35 76.5(10)
O13 Zr02 O37 141.4(10)
O13 Zr02 O39 74.6(11)
O16 Zr02 Ti9 37.1(6)
O16 Zr02 Ti04 95.7(6)
O16 Zr02 Ti06 35.1(6)
O16 Zr02 Ti08 96.8(6)
O21 Zr02 Ti9 108.2(7)
O21 Zr02 Ti04 109.7(7)
O21 Zr02 Ti06 173.0(7)
O21 Zr02 Ti08 70.5(7)
O21 Zr02 O10 145.1(9)
O21 Zr02 O16 142.6(9)
O21 Zr02 O34 74.1(10)
O21 Zr02 O35 78.9(9)
O21 Zr02 O39 116.9(10)
O34 Zr02 Ti9 72.2(8)
O34 Zr02 Ti04 174.9(8)
O34 Zr02 Ti06 108.5(8)
O34 Zr02 Ti08 112.5(8)
O34 Zr02 O16 79.4(10)
O34 Zr02 O39 72.0(11)
O35 Zr02 Ti9 96.0(6)
O35 Zr02 Ti04 36.1(6)
O35 Zr02 Ti06 96.0(6)
O35 Zr02 Ti08 35.4(6)
O35 Zr02 O10 74.1(9)
O35 Zr02 O16 111.4(8)
O35 Zr02 O34 144.9(10)
O35 Zr02 O39 141.8(9)
O37 Zr02 Ti9 36.5(6)
O37 Zr02 Ti04 95.8(6)
O37 Zr02 Ti06 96.3(6)
O37 Zr02 Ti08 36.1(6)
O37 Zr02 O10 113.0(9)
O37 Zr02 O16 72.8(9)
O37 Zr02 O21 77.5(9)
O37 Zr02 O34 81.5(10)
O37 Zr02 O35 70.9(8)
O37 Zr02 O39 143.5(9)
O39 Zr02 Ti9 109.5(7)
O39 Zr02 Ti04 108.4(8)
O39 Zr02 Ti06 70.0(8)
O39 Zr02 Ti08 172.5(8)
O39 Zr02 O16 77.9(9)
Zr02 Ti9 Ti1 129.1(3)
O2 Ti9 Zr02 127.6(9)
O2 Ti9 Ti1 77.0(8)
O14 Ti9 Zr02 136.1(8)
O14 Ti9 O2 90.5(11)
O14 Ti9 O27 81.8(11)
O14 Ti9 Ti1 74.5(8)
O16 Ti9 Zr02 44.2(7)
O16 Ti9 O2 85.7(11)
O16 Ti9 O14 170.8(11)
O16 Ti9 O27 89.4(10)
O16 Ti9 Ti1 112.7(7)
O27 Ti9 Zr02 81.8(8)
O27 Ti9 O2 83.7(11)
O27 Ti9 Ti1 149.1(8)
O37 Ti9 Zr02 41.3(7)
O37 Ti9 O2 168.0(11)
O37 Ti9 O14 98.1(11)
O37 Ti9 O16 84.5(10)
O37 Ti9 O27 89.3(10)
O37 Ti9 Ti1 113.2(7)
O40 Ti9 Zr02 107.7(8)
O40 Ti9 O2 91.2(11)
O40 Ti9 O14 90.2(11)
O40 Ti9 O16 98.3(11)
O40 Ti9 O27 170.5(11)
O40 Ti9 O37 97.0(10)
O40 Ti9 Ti1 21.4(7)
Zr02 Ti04 Ti0A 128.4(3)
O6 Ti04 Zr02 109.4(8)
O6 Ti04 Ti0A 19.1(8)
O6 Ti04 O8 88.3(12)
O6 Ti04 O10 99.8(11)
O6 Ti04 O12 86.4(11)
O6 Ti04 O28 168.3(11)
O6 Ti04 O35 99.0(11)
O8 Ti04 Zr02 134.0(9)
O8 Ti04 Ti0A 75.2(9)
O10 Ti04 Zr02 43.4(8)
O10 Ti04 Ti0A 113.7(8)
O10 Ti04 O8 92.9(12)
O10 Ti04 O28 89.5(10)
O12 Ti04 Zr02 135.4(9)
O12 Ti04 Ti0A 72.0(8)
O12 Ti04 O8 86.2(12)
O12 Ti04 O10 173.8(11)
O12 Ti04 O28 84.3(11)
O28 Ti04 Zr02 82.3(7)
O28 Ti04 Ti0A 149.2(7)
O28 Ti04 O8 84.1(11)
O35 Ti04 Zr02 42.5(7)
O35 Ti04 Ti0A 112.0(8)
O35 Ti04 O8 172.7(12)
O35 Ti04 O10 85.1(11)
O35 Ti04 O12 95.0(11)
O35 Ti04 O28 88.8(10)
Zr01 Ti05 Ti06 129.4(3)
O3 Ti05 Zr01 44.0(8)
O3 Ti05 Ti06 111.4(8)
O3 Ti05 O4 92.4(11)
O3 Ti05 O18 92.3(11)
O3 Ti05 O31 174.6(12)
O4 Ti05 Zr01 133.4(8)
O4 Ti05 Ti06 73.7(8)
O4 Ti05 O18 85.5(11)
O4 Ti05 O31 86.2(11)
O7 Ti05 Zr01 42.1(8)
O7 Ti05 Ti06 113.0(8)
O7 Ti05 O3 84.6(11)
O7 Ti05 O4 173.3(11)
O7 Ti05 O18 88.6(11)
O7 Ti05 O31 96.2(11)
O7 Ti05 O44 99.6(12)
O18 Ti05 Zr01 81.9(8)
O18 Ti05 Ti06 148.7(9)
O18 Ti05 O31 82.4(12)
O31 Ti05 Zr01 135.4(8)
O31 Ti05 Ti06 73.3(8)
O44 Ti05 Zr01 111.1(9)
O44 Ti05 Ti06 18.3(9)
O44 Ti05 O3 98.6(12)
O44 Ti05 O4 86.8(12)
O44 Ti05 O18 166.9(13)
O44 Ti05 O31 86.5(12)
Zr02 Ti06 Ti05 127.4(3)
O10 Ti06 Zr02 42.2(9)
O10 Ti06 Ti05 114.9(9)
O10 Ti06 O16 85.2(11)
O10 Ti06 O22 169.3(12)
O10 Ti06 O29 90.8(12)
O10 Ti06 O32 86.1(12)
O16 Ti06 Zr02 43.5(7)
O16 Ti06 Ti05 112.0(8)
O16 Ti06 O22 93.5(11)
O16 Ti06 O29 173.1(12)
O16 Ti06 O32 89.5(11)
O22 Ti06 Zr02 134.3(8)
O22 Ti06 Ti05 75.5(8)
O22 Ti06 O32 83.3(12)
O29 Ti06 Zr02 131.7(9)
O29 Ti06 Ti05 74.8(9)
O29 Ti06 O22 89.4(12)
O29 Ti06 O32 84.6(13)
O32 Ti06 Zr02 82.3(9)
O32 Ti06 Ti05 150.3(9)
O44 Ti06 Zr02 107.4(10)
O44 Ti06 Ti05 20.0(9)
O44 Ti06 O10 100.9(12)
O44 Ti06 O16 97.7(12)
O44 Ti06 O22 89.8(12)
O44 Ti06 O29 88.5(13)
O44 Ti06 O32 170.3(13)
Zr01 Ti07 Ti08 128.3(3)
O5 Ti07 Zr01 106.6(7)
O5 Ti07 Ti08 21.8(7)
O5 Ti07 O15 93.1(11)
O5 Ti07 O17 169.2(11)
O5 Ti07 O30 97.0(9)
O5 Ti07 O38 90.0(11)
O5 Ti07 O41 89.0(10)
O15 Ti07 Zr01 43.6(8)
O15 Ti07 Ti08 109.9(9)
O15 Ti07 O17 96.6(12)
O15 Ti07 O30 86.3(11)
O15 Ti07 O38 97.7(12)
O15 Ti07 O41 176.5(12)
O17 Ti07 Zr01 83.8(8)
O17 Ti07 Ti08 147.6(9)
O17 Ti07 O41 81.6(11)
O30 Ti07 Zr01 44.4(6)
O30 Ti07 Ti08 111.0(7)
O30 Ti07 O17 88.3(10)
O30 Ti07 O38 171.7(11)
O30 Ti07 O41 90.6(10)
O38 Ti07 Zr01 137.2(8)
O38 Ti07 Ti08 74.5(8)
O38 Ti07 O17 84.1(12)
O38 Ti07 O41 85.1(11)
O41 Ti07 Zr01 133.0(8)
O41 Ti07 Ti08 72.8(8)
Zr02 Ti08 Ti07 129.5(3)
O5 Ti08 Zr02 107.8(7)
O5 Ti08 Ti07 21.8(7)
O5 Ti08 O24 89.1(10)
O5 Ti08 O25 168.6(11)
O5 Ti08 O26 87.5(9)
O5 Ti08 O35 97.4(10)
O5 Ti08 O37 99.4(10)
O24 Ti08 Zr02 131.4(8)
O24 Ti08 Ti07 73.2(8)
O24 Ti08 O25 82.4(10)
O25 Ti08 Zr02 83.6(7)
O25 Ti08 Ti07 146.7(8)
O26 Ti08 Zr02 133.6(7)
O26 Ti08 Ti07 73.5(7)
O26 Ti08 O24 91.0(10)
O26 Ti08 O25 85.0(10)
O35 Ti08 Zr02 42.8(7)
O35 Ti08 Ti07 114.1(8)
O35 Ti08 O24 172.5(11)
O35 Ti08 O25 91.6(10)
O35 Ti08 O26 92.9(10)
O35 Ti08 O37 83.9(10)
O37 Ti08 Zr02 41.8(7)
O37 Ti08 Ti07 113.8(7)
O37 Ti08 O24 91.5(10)
O37 Ti08 O25 88.5(10)
O37 Ti08 O26 172.7(10)
Zr01 Ti0A Ti04 128.0(3)
O3 Ti0A Zr01 42.7(8)
O3 Ti0A Ti04 111.2(8)
O3 Ti0A O19 174.4(11)
O3 Ti0A O23 87.5(11)
O3 Ti0A O33 98.8(12)
O6 Ti0A Zr01 107.8(9)
O6 Ti0A Ti04 20.2(8)
O6 Ti0A O3 96.3(12)
O6 Ti0A O15 98.1(13)
O6 Ti0A O19 87.7(11)
O6 Ti0A O23 168.8(13)
O6 Ti0A O33 87.8(12)
O15 Ti0A Zr01 41.5(9)
O15 Ti0A Ti04 112.5(9)
O15 Ti0A O3 82.8(13)
O15 Ti0A O19 92.7(11)
O15 Ti0A O23 92.9(12)
O15 Ti0A O33 173.7(13)
O19 Ti0A Zr01 132.2(7)
O19 Ti0A Ti04 73.6(7)
O19 Ti0A O23 89.4(10)
O23 Ti0A Zr01 82.1(8)
O23 Ti0A Ti04 149.6(9)
O33 Ti0A Zr01 138.5(9)
O33 Ti0A Ti04 72.7(8)
O33 Ti0A O19 85.3(10)
O33 Ti0A O23 81.1(12)
C7 O1 Zr01 133(3)
C37 O2 Ti9 129(3)
Ti05 O3 Zr01 99.0(11)
Ti0A O3 Zr01 102.6(12)
Ti0A O3 Ti05 137.3(15)
C74 O4 Ti05 132(3)
Ti08 O5 Ti07 136.4(12)
Ti0A O6 Ti04 140.8(15)
Ti05 O7 Zr01 103.7(11)
Ti05 O7 Ti1 137.7(14)
Ti1 O7 Zr01 99.9(10)
C38 O8 Ti04 130(3)
C30 O9 Zr01 133(3)
Ti04 O10 Zr02 97.9(11)
Ti06 O10 Zr02 103.0(12)
Ti06 O10 Ti04 131.2(15)
C15 O11 Zr01 133(3)
C1 O12 Ti04 140(3)
C9 O13 Zr02 152(3)
C5 O14 Ti9 132(3)
Ti07 O15 Zr01 99.0(12)
Ti0A O15 Zr01 105.7(13)
Ti0A O15 Ti07 137.4(16)
Ti9 O16 Zr02 98.6(10)
Ti06 O16 Zr02 101.4(10)
Ti06 O16 Ti9 135.1(13)
O12 C1 O19 118(4)
O12 C1 C63 118(4)
O19 C1 C63 120(4)
C7 O17 Ti07 120(3)
C15 O18 Ti05 127(3)
C1 O19 Ti0A 135(2)
C66 O20 Ti1 119(3)
C17 O21 Zr02 137(3)
C4 O22 Ti06 127(2)
C30 O23 Ti0A 115(3)
C33 O24 Ti08 143(3)
C17 O25 Ti08 124(3)
C57 O26 Ti08 140(2)
C84 O27 Ti9 125(2)
C9 O28 Ti04 130(3)
C74 O29 Ti06 136(3)
Ti07 O30 Zr01 97.6(9)
Ti1 O30 Zr01 102.3(10)
Ti1 O30 Ti07 136.8(12)
C4 O31 Ti05 132(3)
C13 O32 Ti06 126(4)
C38 O33 Ti0A 142(3)
C84 O34 Zr02 137(3)
Ti04 O35 Zr02 101.4(10)
Ti08 O35 Zr02 101.8(10)
Ti08 O35 Ti04 133.9(13)
C37 C2 C31 117(5)
C67 C2 C31 120(4)
C67 C2 C37 122(4)
C37 O36 Ti1 143(3)
C63 C3 C95 118(4)
Ti9 O37 Zr02 102.2(11)
Ti08 O37 Zr02 102.0(10)
Ti08 O37 Ti9 133.0(13)
C57 O38 Ti07 137(2)
C13 O39 Zr02 140(3)
Ti9 O40 Ti1 138.3(13)
O22 C4 C19 110(3)
O31 C4 O22 132(3)
O31 C4 C19 118(3)
O14 C5 O42 121(4)
O14 C5 C25 122(3)
O42 C5 C25 117(3)
C33 O41 Ti07 137(3)
C5 O42 Ti1 135(3)
C46 C6 C7 108(6)
C81 C6 C7 131(6)
C81 C6 C46 121(6)
O1 C7 O17 130(5)
O1 C7 C6 120(5)
O17 C7 C6 110(4)
C169 C8 C14 123(4)
C66 O43 Zr01 138(3)
O13 C9 O28 108(4)
O13 C9 C68 125(4)
O28 C9 C68 125(4)
C54 C10 C15 126(5)
C54 C10 C76 116(5)
C76 C10 C15 118(5)
C25 C11 C16 128(4)
C52 C12 C151 121(5)
O32 C13 C49 120(6)
O39 C13 O32 120(5)
O39 C13 C49 119(5)
C8 C14 C28 120(4)
O11 C15 O18 126(5)
O11 C15 C10 118(5)
O18 C15 C10 115(5)
C11 C16 C107 112(3)
O21 C17 O25 125(4)
O21 C17 C28 125(4)
O25 C17 C28 108(4)
C24 C18 C19 132(4)
C18 C19 C4 132(3)
C69 C19 C4 120(3)
C69 C19 C18 107(2)
C132 C20 C48 110(4)
Ti06 O44 Ti05 141.7(17)
C97 C21 C87 117(6)
C31 C22 C162 127(4)
C38 C23 C62 127(4)
C38 C23 C77 118(4)
C77 C23 C62 115(5)
C18 C24 C159 116(4)
C5 C25 C11 125(4)
C5 C25 C36 123(4)
C36 C25 C11 111(4)
C28 C26 C94 115(4)
C58 C27 C61 131(4)
C14 C28 C17 114(4)
C26 C28 C14 118(4)
C26 C28 C17 127(4)
C64 C29 C40 112(6)
O9 C30 O23 135(6)
O9 C30 C47 115(5)
O23 C30 C47 104(5)
C22 C31 C2 115(4)
C82 C32 C63 120(5)
O24 C33 O41 111(4)
C61 C33 O24 126(4)
C61 C33 O41 123(4)
C162 C34 C67 114(4)
C43 C36 C25 126(4)
C2 C37 O2 116(4)
C2 C37 O36 127(4)
O36 C37 O2 116(4)
O8 C38 O33 119(4)
O8 C38 C23 116(4)
O33 C38 C23 122(4)
C41 C39 C44 112(5)
C29 C40 C66 130(5)
C88 C40 C29 120(5)
C88 C40 C66 110(5)
C151 C41 C39 133(5)
C49 C42 C51 112(4)
C36 C43 C107 122(4)
C39 C44 C74 117(4)
C52 C44 C39 116(5)
C52 C44 C74 126(4)
C54 C45 C122 99(4)
C91 C46 C6 109(6)
C87 C47 C30 111(6)
C177 C47 C30 129(7)
C177 C47 C87 120(7)
C68 C48 C20 129(4)
C42 C49 C13 109(4)
C90 C49 C13 121(5)
C90 C49 C42 128(5)
C65 C50 C55 114(4)
C156 C51 C42 121(5)
C12 C52 C44 125(5)
C122 C53 C76 135(6)
C45 C54 C10 140(6)
C117 C55 C50 119(4)
C71 C56 C132 135(4)
O26 C57 O38 108(3)
O26 C57 C75 122(3)
O38 C57 C75 121(4)
C27 C58 C112 113(4)
C75 C59 C178 116(4)
C75 C60 C79 129(4)
C27 C61 C72 113(4)
C33 C61 C27 126(4)
C33 C61 C72 119(4)
C70 C62 C23 126(5)
C3 C63 C1 116(4)
C32 C63 C1 127(4)
C32 C63 C3 117(4)
C29 C64 C102 135(7)
C50 C65 C84 111(4)
C73 C65 C50 128(4)
C73 C65 C84 121(5)
O20 C66 C40 108(5)
O43 C66 O20 126(5)
O43 C66 C40 123(5)
C2 C67 C34 125(4)
C9 C68 C48 127(4)
C9 C68 C71 119(4)
C48 C68 C71 114(4)
C19 C69 C96 125(3)
C131 C70 C62 126(5)
C56 C71 C68 112(4)
C92 C72 C61 121(4)
C65 C73 C80 113(4)
O4 C74 O29 121(5)
O4 C74 C44 120(4)
O29 C74 C44 119(4)
C59 C75 C57 107(3)
C60 C75 C57 116(4)
C60 C75 C59 123(3)
C53 C76 C10 105(5)
C23 C77 C86 115(4)
C156 C78 C90 127(5)
C60 C79 C137 115(4)
C117 C80 C73 125(5)
C6 C81 C93 122(7)
C32 C82 C145 122(5)
O27 C84 C65 116(4)
O34 C84 O27 123(4)
O34 C84 C65 121(5)
C102 C85 C88 105(5)
C77 C86 C131 126(4)
C47 C87 C21 117(6)
C40 C88 C85 123(5)
C97 C89 C177 96(4)
C49 C90 C78 115(6)
C174 C91 C46 136(7)
C72 C92 C112 119(4)
C81 C93 C174 117(6)
Zr01 Ti1 Ti9 127.3(3)
O7 Ti1 Zr01 42.6(7)
O7 Ti1 Ti9 109.3(8)
O7 Ti1 O20 91.8(10)
O7 Ti1 O36 93.0(11)
O7 Ti1 O42 177.8(11)
O20 Ti1 Zr01 83.5(7)
O20 Ti1 Ti9 149.1(7)
O30 Ti1 Zr01 43.2(7)
O30 Ti1 Ti9 111.8(7)
O30 Ti1 O7 84.2(10)
O30 Ti1 O20 92.1(10)
O30 Ti1 O36 174.1(11)
O30 Ti1 O40 96.7(10)
O30 Ti1 O42 95.6(11)
O36 Ti1 Zr01 132.7(8)
O36 Ti1 Ti9 74.1(8)
O36 Ti1 O20 82.7(10)
O40 Ti1 Zr01 107.1(7)
O40 Ti1 Ti9 20.3(7)
O40 Ti1 O7 95.1(10)
O40 Ti1 O20 169.3(10)
O40 Ti1 O36 88.8(10)
O40 Ti1 O42 87.1(10)
O42 Ti1 Zr01 136.7(8)
O42 Ti1 Ti9 72.8(8)
O42 Ti1 O20 86.1(10)
O42 Ti1 O36 87.0(11)
C169 C94 C26 127(4)
C145 C95 C3 118(5)
C159 C96 C69 112(4)
C21 C97 C89 135(6)
C21 C97 C98 123(4)
C89 C97 C98 102(4)
C97 C98 C100 115(3)
C99 C98 C97 116(3)
C99 C98 C100 105(3)
C99 C98 C101 103(3)
C101 C98 C97 115(3)
C101 C98 C100 101(3)
C64 C102 C85 124(5)
C64 C102 C103 132(4)
C85 C102 C103 104(4)
C104 C103 C102 110(3)
C104 C103 C106 109(3)
C105 C103 C102 108(3)
C105 C103 C104 111(3)
C105 C103 C106 111(3)
C106 C103 C102 108(3)
C16 C107 C108 116(2)
C43 C107 C16 119(3)
C43 C107 C108 124(3)
C109 C108 C107 105(2)
C109 C108 C110 113(2)
C109 C108 C111 114(2)
C110 C108 C107 104(2)
C111 C108 C107 105(2)
C111 C108 C110 114(2)
C58 C112 C92 120(5)
C58 C112 C113 116(4)
C92 C112 C113 123(4)
C112 C113 C114 112(3)
C112 C113 C115 111(3)
C112 C113 C116 109(3)
C114 C113 C115 108(3)
C114 C113 C116 109(3)
C116 C113 C115 108(3)
C55 C117 C118 117(4)
C80 C117 C55 115(4)
C80 C117 C118 123(4)
C119 C118 C117 111(3)
C120 C118 C117 109(3)
C120 C118 C119 108(3)
C121 C118 C117 108(3)
C121 C118 C119 110(3)
C121 C118 C120 111(3)
C53 C122 C45 124(5)
C53 C122 C123 122(4)
C123 C122 C45 113(4)
C124 C123 C122 110(2)
C124 C123 C125 106(3)
C125 C123 C122 115(3)
C126 C123 C122 114(3)
C126 C123 C124 108(3)
C126 C123 C125 103(3)
C127 C128 C131 110(3)
C129 C128 C127 107(3)
C129 C128 C131 107(3)
C130 C128 C127 106(3)
C130 C128 C129 112(3)
C130 C128 C131 115(3)
C70 C131 C86 110(4)
C70 C131 C128 119(4)
C128 C131 C86 130(4)
C20 C132 C133 115(3)
C56 C132 C20 117(4)
C56 C132 C133 127(3)
C134 C133 C132 106(2)
C135 C133 C132 107(2)
C135 C133 C134 109(2)
C135 C133 C136 114(2)
C136 C133 C132 106(2)
C136 C133 C134 115(3)
C79 C137 C138 123(4)
C79 C137 C178 117(4)
C178 C137 C138 113(3)
C139 C138 C137 117(3)
C140 C138 C137 119(3)
C140 C138 C139 101(3)
C140 C138 C141 100(3)
C141 C138 C137 117(3)
C141 C138 C139 101(3)
C142 C143 C145 118(3)
C142 C143 C146 111(3)
C144 C143 C142 115(3)
C144 C143 C145 105(3)
C144 C143 C146 104(3)
C146 C143 C145 102(2)
C82 C145 C143 112(4)
C95 C145 C82 126(4)
C95 C145 C143 123(4)
C147 C148 C149 105(3)
C150 C148 C147 110(3)
C150 C148 C149 107(3)
C151 C148 C147 111(3)
C151 C148 C149 113(3)
C151 C148 C150 112(3)
C12 C151 C148 124(4)
C41 C151 C12 108(4)
C41 C151 C148 126(4)
C152 C153 C155 116(3)
C154 C153 C152 115(4)
C154 C153 C155 102(4)
C156 C153 C152 117(3)
C156 C153 C154 103(4)
C156 C153 C155 103(3)
C51 C156 C153 124(4)
C78 C156 C51 114(4)
C78 C156 C153 122(3)
C157 C158 C159 108(3)
C160 C158 C157 109(3)
C160 C158 C159 107(3)
C161 C158 C157 112(3)
C161 C158 C159 109(3)
C161 C158 C160 112(3)
C24 C159 C158 119(3)
C96 C159 C24 126(4)
C96 C159 C158 114(3)
C22 C162 C163 120(3)
C34 C162 C22 118(4)
C34 C162 C163 122(3)
C164 C163 C162 114(2)
C165 C163 C162 112(3)
C165 C163 C164 107(3)
C166 C163 C162 111(2)
C166 C163 C164 106(2)
C166 C163 C165 107(3)
C167 C168 C169 110(3)
C170 C168 C167 115(3)
C170 C168 C169 107(3)
C170 C168 C171 106(3)
C171 C168 C167 111(3)
C171 C168 C169 108(3)
C8 C169 C94 115(4)
C8 C169 C168 129(3)
C94 C169 C168 116(3)
C174 C173 C172 113(2)
C175 C173 C172 113(3)
C175 C173 C174 106(3)
C176 C173 C172 117(3)
C176 C173 C174 102(3)
C176 C173 C175 105(3)
C91 C174 C93 115(5)
C91 C174 C173 125(5)
C93 C174 C173 120(4)
C47 C177 C89 134(7)
C59 C178 C137 115(4)

loop_
_geom_bond_atom_site_label_1
_geom_bond_atom_site_label_2
_geom_bond_distance
Zr01 Ti05 3.170(10)
Zr01 Ti07 3.159(9)
Zr01 Ti0A 3.209(9)
Zr01 O1 2.13(3)
Zr01 O3 2.23(3)
Zr01 O7 2.19(2)
Zr01 O9 2.12(2)
Zr01 O11 2.31(3)
Zr01 O15 2.21(3)
Zr01 O30 2.23(2)
Zr01 O43 2.09(3)
Zr01 Ti1 3.183(8)
Zr02 Ti9 3.192(9)
Zr02 Ti04 3.183(8)
Zr02 Ti06 3.209(9)
Zr02 Ti08 3.159(10)
Zr02 O10 2.21(3)
Zr02 O13 2.14(3)
Zr02 O16 2.25(2)
Zr02 O21 2.19(3)
Zr02 O34 2.22(3)
Zr02 O35 2.19(2)
Zr02 O37 2.15(2)
Zr02 O39 2.22(3)
Ti9 O2 2.19(3)
Ti9 O14 2.06(3)
Ti9 O16 1.95(2)
Ti9 O27 2.08(3)
Ti9 O37 1.94(2)
Ti9 O40 1.77(2)
Ti9 Ti1 3.396(10)
Ti04 Ti0A 3.387(10)
Ti04 O6 1.85(3)
Ti04 O8 2.13(3)
Ti04 O10 2.01(3)
Ti04 O12 2.01(3)
Ti04 O28 2.07(3)
Ti04 O35 1.91(2)
Ti05 Ti06 3.377(10)
Ti05 O3 1.93(3)
Ti05 O4 2.02(3)
Ti05 O7 1.83(3)
Ti05 O18 2.03(3)
Ti05 O31 2.05(3)
Ti05 O44 1.86(3)
Ti06 O10 1.88(3)
Ti06 O16 1.88(2)
Ti06 O22 2.01(3)
Ti06 O29 1.90(3)
Ti06 O32 2.13(3)
Ti06 O44 1.71(3)
Ti07 Ti08 3.372(10)
Ti07 O5 1.82(2)
Ti07 O15 1.94(3)
Ti07 O17 2.07(3)
Ti07 O30 1.96(2)
Ti07 O38 2.07(3)
Ti07 O41 2.08(3)
Ti08 O5 1.81(2)
Ti08 O24 2.01(3)
Ti08 O25 2.04(2)
Ti08 O26 2.00(2)
Ti08 O35 1.87(2)
Ti08 O37 1.90(2)
Ti0A O3 1.87(3)
Ti0A O6 1.75(3)
Ti0A O15 1.81(3)
Ti0A O19 2.05(2)
Ti0A O23 2.19(3)
Ti0A O33 1.98(3)
O1 C7 1.249(7)
O2 C37 1.47(5)
O4 C74 1.32(5)
O7 Ti1 1.97(3)
O8 C38 1.31(4)
O9 C30 1.21(6)
O11 C15 1.12(5)
O12 C1 1.26(5)
O13 C9 1.25(5)
O14 C5 1.29(3)
C1 O19 1.30(5)
C1 C63 1.498(7)
O17 C7 1.28(5)
O18 C15 1.25(5)
O20 C66 1.33(6)
O20 Ti1 2.10(3)
O21 C17 1.20(5)
O22 C4 1.32(5)
O23 C30 1.26(6)
O24 C33 1.28(4)
O25 C17 1.28(4)
O26 C57 1.38(5)
O27 C84 1.36(5)
O28 C9 1.32(5)
O29 C74 1.34(6)
O30 Ti1 1.84(2)
O31 C4 1.18(4)
O32 C13 1.26(5)
O33 C38 1.32(4)
O34 C84 1.16(5)
C2 C31 1.45(5)
C2 C37 1.27(5)
C2 C67 1.25(6)
O36 C37 1.29(5)
O36 Ti1 2.10(3)
C3 C63 1.397(7)
C3 C95 1.400(7)
O38 C57 1.42(5)
O39 C13 1.24(6)
O40 Ti1 1.87(2)
C4 C19 1.496(7)
C5 O42 1.30(3)
C5 C25 1.36(6)
O41 C33 1.36(5)
O42 Ti1 2.02(3)
C6 C7 1.60(7)
C6 C46 1.45(8)
C6 C81 1.34(8)
C8 C14 1.40(5)
C8 C169 1.25(5)
O43 C66 1.25(6)
C9 C68 1.34(5)
C10 C15 1.52(7)
C10 C54 1.37(6)
C10 C76 1.49(6)
C11 C16 1.46(5)
C11 C25 1.43(5)
C12 C52 1.36(3)
C12 C151 1.41(3)
C13 C49 1.48(7)
C14 C28 1.53(5)
C16 C107 1.47(5)
C17 C28 1.56(6)
C18 C19 1.395(7)
C18 C24 1.26(5)
C19 C69 1.35(4)
C20 C48 1.51(5)
C20 C132 1.43(5)
C21 C87 1.49(7)
C21 C97 1.25(6)
C22 C31 1.37(5)
C22 C162 1.44(6)
C23 C38 1.38(6)
C23 C62 1.44(7)
C23 C77 1.42(6)
C24 C159 1.37(5)
C25 C36 1.37(5)
C26 C28 1.26(6)
C26 C94 1.51(5)
C27 C58 1.33(5)
C27 C61 1.34(5)
C29 C40 1.41(7)
C29 C64 1.22(6)
C30 C47 1.70(8)
C32 C63 1.397(7)
C32 C82 1.25(6)
C33 C61 1.26(5)
C34 C67 1.58(6)
C34 C162 1.34(5)
C36 C43 1.33(5)
C39 C41 1.37(3)
C39 C44 1.39(3)
C40 C66 1.50(7)
C40 C88 1.401(7)
C41 C151 1.37(3)
C42 C49 1.399(7)
C42 C51 1.53(7)
C43 C107 1.401(7)
C44 C52 1.37(3)
C44 C74 1.53(6)
C45 C54 1.33(6)
C45 C122 1.57(6)
C46 C91 1.37(7)
C47 C87 1.33(7)
C47 C177 1.11(7)
C48 C68 1.43(6)
C49 C90 1.32(6)
C50 C55 1.49(6)
C50 C65 1.41(6)
C51 C156 1.400(7)
C53 C76 1.40(6)
C53 C122 1.19(6)
C55 C117 1.40(5)
C56 C71 1.34(5)
C56 C132 1.36(5)
C57 C75 1.495(7)
C58 C112 1.45(6)
C59 C75 1.395(7)
C59 C178 1.402(7)
C60 C75 1.10(4)
C60 C79 1.29(5)
C61 C72 1.47(6)
C62 C70 1.36(6)
C64 C102 1.30(7)
C65 C73 1.32(6)
C65 C84 1.500(7)
C68 C71 1.49(5)
C69 C96 1.53(5)
C70 C131 1.31(6)
C72 C92 1.32(5)
C73 C80 1.45(6)
C77 C86 1.49(6)
C78 C90 1.43(6)
C78 C156 1.399(7)
C79 C137 1.43(6)
C80 C117 1.40(5)
C81 C93 1.400(7)
C82 C145 1.31(6)
C85 C88 1.53(7)
C85 C102 1.40(7)
C86 C131 1.51(6)
C89 C97 1.400(7)
C89 C177 1.65(7)
C91 C174 1.23(7)
C92 C112 1.45(6)
C93 C174 1.42(7)
C94 C169 1.39(5)
C95 C145 1.23(6)
C96 C159 1.28(5)
C97 C98 1.54(3)
C98 C99 1.53(3)
C98 C100 1.54(3)
C98 C101 1.53(3)
C102 C103 1.69(4)
C103 C104 1.68(4)
C103 C105 1.67(4)
C103 C106 1.68(4)
C107 C108 1.70(3)
C108 C109 1.65(3)
C108 C110 1.68(3)
C108 C111 1.66(3)
C112 C113 1.64(3)
C113 C114 1.64(3)
C113 C115 1.65(3)
C113 C116 1.65(3)
C117 C118 1.49(3)
C118 C119 1.47(3)
C118 C120 1.47(3)
C118 C121 1.45(3)
C122 C123 1.57(3)
C123 C124 1.57(3)
C123 C125 1.57(3)
C123 C126 1.54(3)
C127 C128 1.42(3)
C128 C129 1.42(3)
C128 C130 1.40(3)
C128 C131 1.44(3)
C132 C133 1.51(3)
C133 C134 1.50(3)
C133 C135 1.50(3)
C133 C136 1.50(3)
C137 C138 1.56(3)
C137 C178 1.45(6)
C138 C139 1.56(3)
C138 C140 1.55(3)
C138 C141 1.55(3)
C142 C143 1.51(3)
C143 C144 1.51(3)
C143 C145 1.52(3)
C143 C146 1.52(3)
C147 C148 1.43(3)
C148 C149 1.45(3)
C148 C150 1.43(3)
C148 C151 1.43(3)
C152 C153 1.47(3)
C153 C154 1.47(3)
C153 C155 1.47(3)
C153 C156 1.47(3)
C157 C158 1.62(3)
C158 C159 1.63(3)
C158 C160 1.62(3)
C158 C161 1.61(3)
C162 C163 1.56(3)
C163 C164 1.55(3)
C163 C165 1.54(3)
C163 C166 1.54(3)
C167 C168 1.49(3)
C168 C169 1.49(3)
C168 C170 1.48(3)
C168 C171 1.48(3)
C172 C173 1.61(3)
C173 C174 1.60(3)
C173 C175 1.59(3)
C173 C176 1.59(3)

loop_
_smtbx_masks_void_nr
_smtbx_masks_void_average_x
_smtbx_masks_void_average_y
_smtbx_masks_void_average_z
_smtbx_masks_void_volume
_smtbx_masks_void_count_electrons
_smtbx_masks_void_content
1 -0.069 -0.006 0.367 9.9 0.0 ?
2 0.077 -0.003 0.679 17.6 0.0 ?
3 -0.537 0.224 0.047 793.5 43.9 '1 acetonitrile'
4 -0.077 0.497 0.321 17.6 0.0 ?
5 0.069 0.494 0.633 9.9 0.0 ?
6 -0.445 0.724 -0.030 793.5 43.1 '1 acetonitrile'
7 0.390 0.911 0.237 84.0 17.0 '1/2 isopropanol'
8 0.610 0.411 0.763 84.0 16.5 '1/2 isopropanol'
